data_4123142
loop_
_publ_author_name
'Omoto, Kenichiro'
'Tashiro, Shohei'
'Kuritani, Masumi'
'Shionoya, Mitsuhiko'

_publ_section_title
;
 Multipoint Recognition of Ditopic Aromatic Guest Molecules via Ag-\p
 Interactions within a Dimetal Macrocycle.
;
_journal_name_full 'Journal of the American Chemical Society'
_journal_page_first 141216134140000
_journal_paper_doi 10.1021/ja5106249
_journal_year 2014
_chemical_formula_moiety 'C120 H92 Ag2 N4 O2, 2(C4 H10 O), 2(C H Cl3), 2(F6 Sb)'
_chemical_formula_sum 'C65 H57 Ag Cl3 F6 N2 O2 Sb'
_chemical_formula_weight 1348.14
_space_group_IT_number 14
_symmetry_cell_setting monoclinic
_symmetry_Int_Tables_number 14
_symmetry_space_group_name_Hall '-P 2ybc'
_symmetry_space_group_name_H-M 'P 1 21/c 1'
_atom_sites_solution_hydrogens geom
_atom_sites_solution_primary direct
_atom_sites_solution_secondary difmap
_cell_angle_alpha 90.0000
_cell_angle_beta 99.1138(7)
_cell_angle_gamma 90.0000
_cell_formula_units_Z 4
_cell_length_a 17.7926(4)
_cell_length_b 13.3933(3)
_cell_length_c 24.5823(6)
_cell_measurement_reflns_used 48629
_cell_measurement_temperature 96
_cell_measurement_theta_max 27.50
_cell_measurement_theta_min 3.00
_cell_volume 5784.0(2)
_computing_cell_refinement 'RAPID AUTO'
_computing_data_collection 'RAPID AUTO (Rigaku, ????)'
_computing_data_reduction 'RAPID AUTO'
_computing_molecular_graphics 'CrystalStructure 4.0'
_computing_publication_material 'CrystalStructure 4.0 (Rigaku, 2010)'
_computing_structure_refinement 'SHELXL97 (Sheldrick, 2008)'
_computing_structure_solution 'SHELXS97 (Sheldrick, 2008)'
_diffrn_ambient_temperature 96
_diffrn_detector_area_resol_mean 10.000
_diffrn_measured_fraction_theta_full 0.998
_diffrn_measured_fraction_theta_max 0.998
_diffrn_measurement_device_type 'Rigaku R-AXIS RAPID'
_diffrn_measurement_method \w
_diffrn_radiation_type 'Mo K\a'
_diffrn_radiation_wavelength 0.71075
_diffrn_reflns_av_R_equivalents 0.0719
_diffrn_reflns_limit_h_max 23
_diffrn_reflns_limit_h_min -23
_diffrn_reflns_limit_k_max 17
_diffrn_reflns_limit_k_min -16
_diffrn_reflns_limit_l_max 31
_diffrn_reflns_limit_l_min -31
_diffrn_reflns_number 93506
_diffrn_reflns_theta_full 27.49
_diffrn_reflns_theta_max 27.49
_diffrn_standards_number 0
_exptl_absorpt_coefficient_mu 1.008
_exptl_absorpt_correction_T_max 0.904
_exptl_absorpt_correction_T_min 0.575
_exptl_absorpt_correction_type multi-scan
_exptl_absorpt_process_details 'ABSCOR (Rigaku, 1995)'
_exptl_crystal_colour yellow
_exptl_crystal_density_diffrn 1.548
_exptl_crystal_density_method 'not measured'
_exptl_crystal_description platelet
_exptl_crystal_F_000 2720.00
_exptl_crystal_size_max 0.100
_exptl_crystal_size_mid 0.100
_exptl_crystal_size_min 0.100
_refine_diff_density_max 1.110
_refine_diff_density_min -1.830
_refine_ls_extinction_method none
_refine_ls_goodness_of_fit_ref 1.020
_refine_ls_hydrogen_treatment constr
_refine_ls_number_parameters 801
_refine_ls_number_reflns 13256
_refine_ls_number_restraints 19
_refine_ls_R_factor_gt 0.0812
_refine_ls_shift/su_max 0.001
_refine_ls_structure_factor_coef Fsqd
_refine_ls_weighting_details 'w = 1/[\s^2^(Fo^2^)+(0.1309P)^2^+25.9089P] where P=(Fo^2^+2Fc^2^)/3'
_refine_ls_weighting_scheme calc
_refine_ls_wR_factor_ref 0.2368
_reflns_number_gt 9885
_reflns_number_total 13256
_reflns_threshold_expression F^2^>2.0\s(F^2^)
_cod_data_source_file ja5106249_si_002.cif
_cod_data_source_block 1211292
_cod_original_cell_volume 5784.0(3)
_cod_database_code 4123142

loop_
_symmetry_equiv_pos_site_id
_symmetry_equiv_pos_as_xyz
1 +X,+Y,+Z
2 -X,1/2+Y,1/2-Z
3 -X,-Y,-Z
4 +X,1/2-Y,1/2+Z

loop_
_atom_site_label
_atom_site_type_symbol
_atom_site_fract_x
_atom_site_fract_y
_atom_site_fract_z
_atom_site_U_iso_or_equiv
_atom_site_adp_type
_atom_site_occupancy
_atom_site_symmetry_multiplicity
_atom_site_calc_flag
_atom_site_refinement_flags
H51A H 0.5471 1.0463 -0.0561 0.1092 Uiso 0.69(2) 4 calc R
H51B H 0.6129 1.0252 -0.0914 0.1092 Uiso 0.69(2) 4 calc R
H51D H 0.6040 0.9436 -0.0462 0.1092 Uiso 0.31(2) 4 calc R
H51C H 0.5446 1.0356 -0.0539 0.1092 Uiso 0.31(2) 4 calc R
Sb1 Sb 0.09685(3) 0.80559(4) 0.36209(2) 0.04299(15) Uani 1.0 4 d .
F2 F 0.0673(3) 0.9023(4) 0.40942(17) 0.0525(10) Uani 1.0 4 d .
F1 F 0.0815(3) 0.8973(4) 0.30405(17) 0.0570(11) Uani 1.0 4 d .
F3 F 0.1977(3) 0.8493(4) 0.38110(18) 0.0618(12) Uani 1.0 4 d .
F6 F 0.1258(3) 0.7097(4) 0.3142(2) 0.0728(15) Uani 1.0 4 d .
F4 F 0.1123(3) 0.7137(4) 0.42032(18) 0.0623(12) Uani 1.0 4 d .
F5 F -0.0048(3) 0.7641(4) 0.34530(17) 0.0567(11) Uani 1.0 4 d .
Ag1 Ag 0.26918(3) 1.06246(4) 0.43332(2) 0.03936(15) Uani 1.0 4 d .
O1 O 0.6208(3) 1.1036(4) 0.15626(18) 0.0483(12) Uani 1.0 4 d .
N1 N 0.1531(3) 1.1060(4) 0.46050(19) 0.0358(11) Uani 1.0 4 d .
N2 N 0.1843(3) 1.1064(4) 0.35499(19) 0.0339(11) Uani 1.0 4 d .
C1 C 0.2175(4) 0.9773(6) 0.5658(3) 0.0387(14) Uani 1.0 4 d .
C1A C 0.4723(8) 1.1304(12) 0.5229(6) 0.070(5) Uani 0.566(9) 4 d .
C1B C 0.3965(8) 1.0756(14) 0.4808(6) 0.051(5) Uani 0.434(9) 4 d .
C2 C 0.1900(4) 0.9029(6) 0.5267(3) 0.0411(14) Uani 1.0 4 d .
C2A C 0.4814(8) 1.1326(12) 0.4678(7) 0.064(5) Uani 0.566(9) 4 d .
C2B C 0.3987(11) 1.0143(13) 0.5263(8) 0.038(4) Uani 0.434(9) 4 d .
C3 C 0.2096(4) 0.8061(6) 0.5349(3) 0.0484(17) Uani 1.0 4 d .
C3A C 0.4441(9) 1.0628(13) 0.4317(5) 0.064(6) Uani 0.566(9) 4 d .
C3B C 0.4250(9) 0.9159(11) 0.5284(7) 0.050(5) Uani 0.434(9) 4 d .
C4 C 0.2577(4) 0.7752(6) 0.5844(3) 0.0485(17) Uani 1.0 4 d .
C4A C 0.3947(8) 0.9904(12) 0.4473(7) 0.051(5) Uani 0.566(9) 4 d .
C4B C 0.4484(10) 0.8748(14) 0.4818(6) 0.056(5) Uani 0.434(9) 4 d .
C5 C 0.2857(4) 0.8447(6) 0.6229(3) 0.0441(15) Uani 1.0 4 d .
C5A C 0.3771(8) 1.0019(12) 0.5000(7) 0.049(4) Uani 0.566(9) 4 d .
C5B C 0.4294(11) 0.9264(15) 0.4318(8) 0.054(5) Uani 0.434(9) 4 d .
C6A C 0.4133(8) 1.0719(14) 0.5366(6) 0.059(5) Uani 0.566(9) 4 d .
C6B C 0.4103(12) 1.0255(16) 0.4346(10) 0.055(7) Uani 0.434(9) 4 d .
C6 C 0.2692(4) 0.9483(6) 0.6147(3) 0.0402(14) Uani 1.0 4 d .
C7 C 0.3002(4) 1.0210(5) 0.6529(3) 0.0374(14) Uani 1.0 4 d .
C7A C 0.5330(11) 1.1729(16) 0.5678(11) 0.109(9) Uani 0.566(9) 4 d .
C7B C 0.4136(12) 1.1853(14) 0.4867(9) 0.059(5) Uani 0.434(9) 4 d .
C8 C 0.2839(4) 1.1227(5) 0.6431(3) 0.0407(14) Uani 1.0 4 d .
C8A C 0.3891(12) 0.8896(16) 0.4202(11) 0.105(9) Uani 0.566(9) 4 d .
C8B C 0.5038(12) 0.7871(15) 0.4887(11) 0.067(6) Uani 0.434(9) 4 d .
C9 C 0.3203(4) 1.1994(6) 0.6796(3) 0.0434(15) Uani 1.0 4 d .
C10 C 0.3043(5) 1.2990(6) 0.6688(3) 0.0492(17) Uani 1.0 4 d .
C11 C 0.2512(5) 1.3264(6) 0.6217(3) 0.0496(17) Uani 1.0 4 d .
C12 C 0.2162(4) 1.2560(6) 0.5870(3) 0.0462(16) Uani 1.0 4 d .
C13 C 0.2313(4) 1.1534(6) 0.5951(3) 0.0418(15) Uani 1.0 4 d .
C14 C 0.1994(4) 1.0793(6) 0.5585(3) 0.0400(14) Uani 1.0 4 d .
C15 C 0.1379(4) 1.1079(6) 0.5123(3) 0.0387(14) Uani 1.0 4 d .
C16 C 0.0663(4) 1.1351(7) 0.5240(3) 0.0504(18) Uani 1.0 4 d .
C17 C 0.0080(4) 1.1563(6) 0.4820(3) 0.0482(17) Uani 1.0 4 d .
C18 C 0.0218(4) 1.1517(6) 0.4274(3) 0.0401(14) Uani 1.0 4 d .
C19 C 0.0954(4) 1.1274(5) 0.4186(3) 0.0364(13) Uani 1.0 4 d .
C20 C -0.0373(4) 1.1697(6) 0.3812(3) 0.0452(16) Uani 1.0 4 d .
C21 C -0.0227(4) 1.1674(6) 0.3292(3) 0.0458(16) Uani 1.0 4 d .
C22 C 0.1122(4) 1.1259(5) 0.3627(3) 0.0368(13) Uani 1.0 4 d .
C23 C 0.0526(4) 1.1454(6) 0.3187(3) 0.0406(14) Uani 1.0 4 d .
C24 C 0.0708(5) 1.1428(6) 0.2648(3) 0.0481(17) Uani 1.0 4 d .
C25 C 0.1455(4) 1.1250(6) 0.2578(3) 0.0441(15) Uani 1.0 4 d .
C26 C 0.2001(4) 1.1070(5) 0.3034(3) 0.0379(13) Uani 1.0 4 d .
C27 C 0.3043(4) 1.0004(5) 0.2766(3) 0.0382(13) Uani 1.0 4 d .
C28 C 0.2538(4) 0.9171(5) 0.2665(3) 0.0413(14) Uani 1.0 4 d .
C29 C 0.2790(4) 0.8288(6) 0.2506(3) 0.0450(15) Uani 1.0 4 d .
C30 C 0.3552(4) 0.8166(5) 0.2427(3) 0.0442(15) Uani 1.0 4 d .
C31 C 0.4048(4) 0.8944(5) 0.2504(3) 0.0412(14) Uani 1.0 4 d .
C32 C 0.3814(4) 0.9898(5) 0.2678(3) 0.0371(13) Uani 1.0 4 d .
C33 C 0.4330(4) 1.0702(5) 0.2773(3) 0.0359(13) Uani 1.0 4 d .
C34 C 0.4109(4) 1.1597(5) 0.2997(3) 0.0371(13) Uani 1.0 4 d .
C35 C 0.4627(4) 1.2398(6) 0.3144(3) 0.0425(15) Uani 1.0 4 d .
C36 C 0.4404(5) 1.3255(6) 0.3375(3) 0.0491(17) Uani 1.0 4 d .
C37 C 0.3643(5) 1.3383(6) 0.3464(3) 0.0496(17) Uani 1.0 4 d .
C38 C 0.3126(4) 1.2634(5) 0.3327(3) 0.0412(15) Uani 1.0 4 d .
C39 C 0.3332(4) 1.1718(5) 0.3101(3) 0.0392(14) Uani 1.0 4 d .
C40 C 0.2814(4) 1.0920(5) 0.2971(3) 0.0363(13) Uani 1.0 4 d .
C41 C 0.5118(4) 1.0592(5) 0.2659(3) 0.0359(13) Uani 1.0 4 d .
C42 C 0.5321(4) 1.0861(5) 0.2157(3) 0.0376(13) Uani 1.0 4 d .
C43 C 0.6078(4) 1.0754(5) 0.2070(3) 0.0392(14) Uani 1.0 4 d .
C44 C 0.6635(4) 1.0390(5) 0.2485(3) 0.0404(14) Uani 1.0 4 d .
C45 C 0.6421(4) 1.0113(5) 0.2991(3) 0.0377(14) Uani 1.0 4 d .
C46 C 0.5672(4) 1.0213(6) 0.3070(3) 0.0395(14) Uani 1.0 4 d .
C47 C 0.6989(5) 1.1040(7) 0.1459(3) 0.056(2) Uani 1.0 4 d .
C48 C 0.6966(5) 1.1298(8) 0.0854(3) 0.058(2) Uani 1.0 4 d .
C49 C 0.6485(5) 1.0604(7) 0.0467(3) 0.056(2) Uani 1.0 4 d .
C50 C 0.6539(6) 1.0789(8) -0.0136(4) 0.064(3) Uani 1.0 4 d .
C51 C 0.5981(8) 1.0158(10) -0.0546(4) 0.091(4) Uani 1.0 4 d .
C52a C 0.5888(11) 0.9085(16) -0.0473(7) 0.100(7) Uani 0.69(2) 4 d .
C52b C 0.6228(14) 1.0413(19) -0.1118(8) 0.046(7) Uani 0.31(2) 4 d .
H2 H 0.1570 0.9216 0.4940 0.0494 Uiso 1.0 4 calc R
H3 H 0.1914 0.7579 0.5076 0.0581 Uiso 1.0 4 calc R
H4 H 0.2700 0.7066 0.5904 0.0582 Uiso 1.0 4 calc R
H5 H 0.3170 0.8236 0.6559 0.0529 Uiso 1.0 4 calc R
H9 H 0.3554 1.1811 0.7113 0.0521 Uiso 1.0 4 calc R
H10 H 0.3287 1.3490 0.6927 0.0590 Uiso 1.0 4 calc R
H11 H 0.2401 1.3950 0.6145 0.0596 Uiso 1.0 4 calc R
H12 H 0.1804 1.2765 0.5562 0.0554 Uiso 1.0 4 calc R
H16 H 0.0580 1.1390 0.5612 0.0604 Uiso 1.0 4 calc R
H17 H -0.0409 1.1739 0.4898 0.0579 Uiso 1.0 4 calc R
H20 H -0.0876 1.1835 0.3876 0.0542 Uiso 1.0 4 calc R
H21 H -0.0623 1.1803 0.2994 0.0549 Uiso 1.0 4 calc R
H24 H 0.0324 1.1532 0.2338 0.0577 Uiso 1.0 4 calc R
H25 H 0.1590 1.1252 0.2219 0.0529 Uiso 1.0 4 calc R
H28 H 0.2020 0.9242 0.2711 0.0496 Uiso 1.0 4 calc R
H29 H 0.2449 0.7738 0.2447 0.0540 Uiso 1.0 4 calc R
H30 H 0.3721 0.7534 0.2319 0.0530 Uiso 1.0 4 calc R
H31 H 0.4556 0.8853 0.2442 0.0494 Uiso 1.0 4 calc R
H35 H 0.5139 1.2336 0.3081 0.0510 Uiso 1.0 4 calc R
H36 H 0.4764 1.3771 0.3477 0.0589 Uiso 1.0 4 calc R
H37 H 0.3493 1.3988 0.3618 0.0595 Uiso 1.0 4 calc R
H38 H 0.2615 1.2729 0.3386 0.0495 Uiso 1.0 4 calc R
H42 H 0.4948 1.1119 0.1873 0.0451 Uiso 1.0 4 calc R
H44 H 0.7149 1.0329 0.2427 0.0484 Uiso 1.0 4 calc R
H46 H 0.5533 1.0018 0.3413 0.0474 Uiso 1.0 4 calc R
H47A H 0.7224 1.0375 0.1540 0.0674 Uiso 1.0 4 calc R
H47B H 0.7292 1.1541 0.1695 0.0674 Uiso 1.0 4 calc R
H48A H 0.6766 1.1986 0.0790 0.0701 Uiso 1.0 4 calc R
H48B H 0.7491 1.1290 0.0769 0.0701 Uiso 1.0 4 calc R
H49A H 0.5947 1.0675 0.0520 0.0675 Uiso 1.0 4 calc R
H49B H 0.6643 0.9908 0.0562 0.0675 Uiso 1.0 4 calc R
H50A H 0.7065 1.0643 -0.0196 0.0762 Uiso 1.0 4 calc R
H50B H 0.6440 1.1504 -0.0219 0.0762 Uiso 1.0 4 calc R
Cl1 Cl 0.0481(3) 1.0695(4) 0.1002(3) 0.1388(15) Uiso 1.0 4 d .
Cl2 Cl 0.1468(3) 0.9116(4) 0.14689(18) 0.1327(14) Uani 1.0 4 d .
Cl3 Cl 0.0853(4) 0.9097(5) 0.0316(2) 0.183(3) Uani 1.0 4 d .
C1D C 0.0760(11) 0.9481(14) 0.0952(8) 0.141(6) Uiso 1.0 4 d .
O1E O 0.1467(7) 0.4015(9) 0.3304(5) 0.065(4) Uiso 0.549(14) 4 d .
C1E C 0.1762(11) 0.3797(15) 0.4302(8) 0.069(5) Uiso 0.549(14) 4 d .
C2E C 0.1144(13) 0.4135(18) 0.3808(8) 0.076(5) Uiso 0.549(14) 4 d .
C3E C 0.0932(13) 0.4276(17) 0.2816(8) 0.081(6) Uiso 0.549(14) 4 d .
C4E C 0.1294(12) 0.4153(16) 0.2303(9) 0.079(6) Uiso 0.549(14) 4 d .
O1F O 0.0880(9) 0.3769(12) 0.3555(7) 0.073(5) Uiso 0.451(14) 4 d .
C1F C 0.1541(18) 0.386(3) 0.4487(11) 0.089(8) Uiso 0.451(14) 4 d .
C2F C 0.1444(16) 0.4350(18) 0.3930(9) 0.084(8) Uiso 0.451(14) 4 d .
C3F C 0.0631(14) 0.4271(18) 0.3020(9) 0.076(7) Uiso 0.451(14) 4 d .
C4F C 0.1227(14) 0.429(2) 0.2647(12) 0.080(7) Uiso 0.451(14) 4 d .
H52A H 0.6380 0.8788 -0.0323 0.1200 Uiso 0.69(2) 4 calc R
H52B H 0.5694 0.8779 -0.0829 0.1200 Uiso 0.69(2) 4 calc R
H52C H 0.5526 0.8970 -0.0217 0.1200 Uiso 0.69(2) 4 calc R
H52D H 0.6785 1.0402 -0.1080 0.0557 Uiso 0.31(2) 4 calc R
H52E H 0.6040 1.1079 -0.1237 0.0557 Uiso 0.31(2) 4 calc R
H52F H 0.6013 0.9917 -0.1392 0.0557 Uiso 0.31(2) 4 calc R
H1EA H 0.2091 0.4364 0.4430 0.0831 Uiso 0.549(14) 4 calc R
H1EB H 0.2069 0.3258 0.4181 0.0831 Uiso 0.549(14) 4 calc R
H1EC H 0.1510 0.3558 0.4604 0.0831 Uiso 0.549(14) 4 calc R
H1FA H 0.2067 0.3632 0.4586 0.1074 Uiso 0.451(14) 4 calc R
H1FB H 0.1193 0.3295 0.4477 0.1074 Uiso 0.451(14) 4 calc R
H1FC H 0.1427 0.4349 0.4761 0.1074 Uiso 0.451(14) 4 calc R
H4EA H 0.1559 0.3510 0.2316 0.0945 Uiso 0.549(14) 4 calc R
H4EB H 0.1659 0.4695 0.2283 0.0945 Uiso 0.549(14) 4 calc R
H4EC H 0.0899 0.4175 0.1976 0.0945 Uiso 0.549(14) 4 calc R
H4FA H 0.1694 0.4599 0.2842 0.0958 Uiso 0.451(14) 4 calc R
H4FB H 0.1039 0.4683 0.2316 0.0958 Uiso 0.451(14) 4 calc R
H4FC H 0.1337 0.3609 0.2540 0.0958 Uiso 0.451(14) 4 calc R
H2EA H 0.0680 0.3721 0.3793 0.0910 Uiso 0.549(14) 4 calc R
H2EB H 0.1004 0.4842 0.3855 0.0910 Uiso 0.549(14) 4 calc R
H2FA H 0.1265 0.5047 0.3955 0.1012 Uiso 0.451(14) 4 calc R
H2FB H 0.1935 0.4363 0.3790 0.1012 Uiso 0.451(14) 4 calc R
H3EA H 0.0765 0.4976 0.2845 0.0977 Uiso 0.549(14) 4 calc R
H3EB H 0.0477 0.3842 0.2790 0.0977 Uiso 0.549(14) 4 calc R
H3FA H 0.0484 0.4966 0.3091 0.0912 Uiso 0.451(14) 4 calc R
H3FB H 0.0174 0.3926 0.2827 0.0912 Uiso 0.451(14) 4 calc R
H7AA H 0.5113 1.1773 0.6024 0.1310 Uiso 0.566(9) 4 calc R
H7AB H 0.5451 1.2417 0.5572 0.1310 Uiso 0.566(9) 4 calc R
H7BA H 0.3791 1.2150 0.5102 0.0703 Uiso 0.434(9) 4 calc R
H7BB H 0.4014 1.2165 0.4498 0.0703 Uiso 0.434(9) 4 calc R
H8AA H 0.3747 0.8984 0.3799 0.1259 Uiso 0.566(9) 4 calc R
H8AB H 0.3482 0.8509 0.4335 0.1259 Uiso 0.566(9) 4 calc R
H8BA H 0.5039 0.7558 0.4522 0.0799 Uiso 0.434(9) 4 calc R
H8BB H 0.4851 0.7367 0.5128 0.0799 Uiso 0.434(9) 4 calc R
H2A H 0.5129 1.1818 0.4549 0.0773 Uiso 0.566(9) 4 calc R
H2B H 0.3812 1.0406 0.5579 0.0451 Uiso 0.434(9) 4 calc R
H3A H 0.4524 1.0639 0.3945 0.0763 Uiso 0.566(9) 4 calc R
H3B H 0.4270 0.8777 0.5612 0.0600 Uiso 0.434(9) 4 calc R
H5A H 0.3391 0.9604 0.5113 0.0589 Uiso 0.566(9) 4 calc R
H5B H 0.4297 0.8941 0.3974 0.0642 Uiso 0.434(9) 4 calc R
H6A H 0.3976 1.0803 0.5715 0.0705 Uiso 0.566(9) 4 calc R
H6B H 0.4063 1.0630 0.4015 0.0661 Uiso 0.434(9) 4 calc R
H1D H 0.0309 0.9095 0.1032 0.1694 Uiso 1.0 4 calc R

loop_
_atom_site_aniso_label
_atom_site_aniso_U_11
_atom_site_aniso_U_22
_atom_site_aniso_U_33
_atom_site_aniso_U_12
_atom_site_aniso_U_13
_atom_site_aniso_U_23
Sb1 0.0397(3) 0.0570(3) 0.0321(3) -0.0003(2) 0.00517(17) -0.00427(18)
F2 0.051(3) 0.062(3) 0.045(3) -0.003(2) 0.0099(18) -0.0143(19)
F1 0.045(3) 0.084(4) 0.043(3) 0.001(3) 0.0101(18) 0.012(2)
F3 0.043(3) 0.092(4) 0.049(3) -0.001(3) 0.0063(19) 0.009(3)
F6 0.072(4) 0.087(4) 0.058(3) 0.026(3) 0.007(3) -0.022(3)
F4 0.075(4) 0.058(3) 0.049(3) -0.007(3) -0.004(3) 0.008(2)
F5 0.049(3) 0.073(3) 0.046(3) -0.009(3) 0.0010(18) -0.004(2)
Ag1 0.0318(3) 0.0524(3) 0.0337(3) 0.0056(2) 0.00456(18) 0.00292(19)
O1 0.043(3) 0.071(4) 0.032(3) -0.002(3) 0.0112(19) 0.011(3)
N1 0.034(3) 0.047(3) 0.026(3) 0.007(3) 0.0027(19) -0.000(2)
N2 0.035(3) 0.037(3) 0.029(3) 0.001(3) 0.0036(19) 0.002(2)
C1 0.034(3) 0.057(4) 0.026(3) 0.001(3) 0.006(3) -0.001(3)
C1A 0.042(8) 0.069(11) 0.085(12) 0.026(8) -0.030(8) -0.022(9)
C1B 0.018(6) 0.089(14) 0.041(9) -0.002(8) -0.010(6) 0.013(9)
C2 0.033(3) 0.054(4) 0.035(3) -0.000(3) 0.001(3) 0.001(3)
C2A 0.039(7) 0.066(10) 0.088(12) 0.002(7) 0.007(7) 0.031(9)
C2B 0.031(9) 0.061(13) 0.021(9) 0.001(10) 0.005(7) -0.004(9)
C3 0.044(4) 0.063(5) 0.037(4) 0.001(4) 0.002(3) -0.006(3)
C3A 0.058(10) 0.107(15) 0.030(7) 0.041(10) 0.022(7) 0.030(9)
C3B 0.044(9) 0.054(10) 0.053(10) -0.007(8) 0.012(8) 0.020(8)
C4 0.049(4) 0.056(5) 0.041(4) 0.011(4) 0.009(3) 0.001(3)
C4A 0.013(6) 0.043(9) 0.091(14) 0.005(7) -0.007(7) -0.022(8)
C4B 0.044(9) 0.067(12) 0.055(11) -0.005(9) 0.004(8) 0.005(9)
C5 0.043(4) 0.055(4) 0.034(4) 0.006(4) 0.006(3) -0.001(3)
C5A 0.034(7) 0.068(10) 0.044(9) 0.001(7) 0.002(7) 0.021(8)
C5B 0.037(9) 0.074(14) 0.051(10) 0.005(10) 0.013(8) 0.018(9)
C6A 0.051(10) 0.093(13) 0.033(7) 0.032(10) 0.009(6) -0.007(8)
C6B 0.028(11) 0.09(2) 0.056(12) -0.030(11) 0.022(9) -0.002(12)
C6 0.036(3) 0.056(4) 0.030(3) 0.002(3) 0.006(3) 0.002(3)
C7 0.030(3) 0.055(4) 0.029(3) 0.004(3) 0.009(3) 0.002(3)
C7A 0.065(11) 0.084(13) 0.16(2) 0.018(10) -0.051(13) -0.060(14)
C7B 0.060(11) 0.056(11) 0.059(11) 0.008(9) 0.006(9) 0.014(9)
C8 0.043(4) 0.048(4) 0.031(3) 0.001(3) 0.008(3) 0.001(3)
C8A 0.059(11) 0.071(12) 0.16(3) 0.016(10) -0.045(13) -0.047(13)
C8B 0.048(11) 0.049(11) 0.099(17) 0.011(9) -0.000(10) 0.010(11)
C9 0.045(4) 0.054(4) 0.031(3) 0.006(4) 0.005(3) -0.000(3)
C10 0.056(5) 0.055(5) 0.035(4) -0.002(4) 0.004(3) -0.002(3)
C11 0.060(5) 0.049(4) 0.039(4) 0.003(4) 0.005(3) 0.000(3)
C12 0.047(4) 0.055(5) 0.036(4) 0.008(4) 0.005(3) 0.004(3)
C13 0.037(4) 0.055(4) 0.033(3) 0.004(3) 0.007(3) 0.004(3)
C14 0.035(3) 0.057(4) 0.028(3) 0.005(3) 0.005(3) 0.004(3)
C15 0.032(3) 0.055(4) 0.028(3) 0.002(3) 0.005(3) -0.001(3)
C16 0.039(4) 0.083(6) 0.031(3) 0.010(4) 0.009(3) 0.006(4)
C17 0.034(4) 0.071(5) 0.041(4) 0.005(4) 0.010(3) 0.004(4)
C18 0.034(3) 0.055(4) 0.032(3) 0.009(3) 0.006(3) 0.003(3)
C19 0.031(3) 0.047(4) 0.030(3) 0.010(3) 0.001(3) 0.001(3)
C20 0.030(3) 0.063(5) 0.042(4) 0.010(3) 0.004(3) 0.004(3)
C21 0.037(4) 0.060(5) 0.039(4) 0.012(4) -0.001(3) 0.005(3)
C22 0.030(3) 0.045(4) 0.035(3) 0.005(3) 0.001(3) 0.003(3)
C23 0.037(4) 0.052(4) 0.032(3) 0.007(3) 0.005(3) 0.002(3)
C24 0.051(4) 0.063(5) 0.029(3) 0.008(4) 0.002(3) 0.001(3)
C25 0.046(4) 0.058(4) 0.030(3) 0.011(4) 0.010(3) 0.004(3)
C26 0.040(4) 0.040(4) 0.035(3) 0.007(3) 0.009(3) 0.001(3)
C27 0.040(4) 0.042(4) 0.033(3) 0.001(3) 0.007(3) 0.003(3)
C28 0.033(3) 0.048(4) 0.045(4) -0.001(3) 0.012(3) -0.002(3)
C29 0.041(4) 0.044(4) 0.051(4) -0.005(3) 0.008(3) -0.004(3)
C30 0.048(4) 0.039(4) 0.047(4) 0.001(3) 0.010(3) -0.005(3)
C31 0.041(4) 0.049(4) 0.036(4) 0.003(3) 0.010(3) 0.002(3)
C32 0.036(3) 0.047(4) 0.029(3) 0.002(3) 0.007(3) 0.001(3)
C33 0.033(3) 0.047(4) 0.028(3) 0.001(3) 0.007(3) 0.002(3)
C34 0.043(4) 0.043(4) 0.024(3) -0.001(3) 0.003(3) 0.003(3)
C35 0.044(4) 0.053(4) 0.032(3) -0.009(4) 0.009(3) 0.003(3)
C36 0.056(5) 0.049(4) 0.044(4) -0.014(4) 0.012(3) -0.005(3)
C37 0.065(5) 0.045(4) 0.043(4) -0.001(4) 0.023(4) -0.004(3)
C38 0.052(4) 0.041(4) 0.034(3) 0.003(3) 0.015(3) -0.003(3)
C39 0.043(4) 0.049(4) 0.027(3) -0.003(3) 0.011(3) 0.004(3)
C40 0.039(4) 0.042(4) 0.029(3) 0.001(3) 0.009(3) 0.001(3)
C41 0.033(3) 0.040(4) 0.036(3) -0.002(3) 0.008(3) 0.001(3)
C42 0.032(3) 0.048(4) 0.033(3) -0.004(3) 0.004(3) 0.006(3)
C43 0.037(4) 0.051(4) 0.030(3) -0.005(3) 0.008(3) 0.002(3)
C44 0.041(4) 0.048(4) 0.034(3) 0.004(3) 0.009(3) 0.003(3)
C45 0.037(3) 0.050(4) 0.025(3) 0.001(3) 0.003(3) 0.001(3)
C46 0.036(3) 0.055(4) 0.028(3) 0.001(3) 0.006(3) 0.004(3)
C47 0.046(4) 0.084(6) 0.040(4) -0.012(4) 0.011(3) 0.009(4)
C48 0.054(5) 0.085(6) 0.041(4) -0.012(5) 0.021(4) 0.010(4)
C49 0.065(5) 0.070(5) 0.036(4) -0.006(4) 0.016(4) 0.014(4)
C50 0.072(6) 0.081(6) 0.041(4) 0.001(5) 0.018(4) 0.017(4)
C51 0.128(10) 0.104(9) 0.042(5) -0.015(8) 0.018(6) 0.003(5)
C52a 0.103(13) 0.145(18) 0.055(9) -0.024(12) 0.021(9) -0.017(10)
C52b 0.053(14) 0.059(14) 0.024(10) 0.001(11) -0.003(9) 0.003(9)
Cl2 0.127(4) 0.141(4) 0.126(4) 0.001(3) 0.005(3) -0.008(3)
Cl3 0.223(7) 0.209(6) 0.112(4) 0.077(5) 0.009(4) -0.006(4)

loop_
_atom_type_symbol
_atom_type_description
_atom_type_scat_dispersion_real
_atom_type_scat_dispersion_imag
_atom_type_scat_source
C C 0.0033 0.0016
;
International Tables for Crystallography
(1992, Vol. C, Tables 4.2.6.8 and 6.1.1.4)
;
O O 0.0106 0.0060
;
International Tables for Crystallography
(1992, Vol. C, Tables 4.2.6.8 and 6.1.1.4)
;
N N 0.0061 0.0033
;
International Tables for Crystallography
(1992, Vol. C, Tables 4.2.6.8 and 6.1.1.4)
;
Sb Sb -0.5866 1.5461
;
International Tables for Crystallography
(1992, Vol. C, Tables 4.2.6.8 and 6.1.1.4)
;
F F 0.0171 0.0103
;
International Tables for Crystallography
(1992, Vol. C, Tables 4.2.6.8 and 6.1.1.4)
;
Ag Ag -0.8971 1.1015
;
International Tables for Crystallography
(1992, Vol. C, Tables 4.2.6.8 and 6.1.1.4)
;
Cl Cl 0.1484 0.1585
;
International Tables for Crystallography
(1992, Vol. C, Tables 4.2.6.8 and 6.1.1.4)
;
H H 0.0000 0.0000
;
International Tables for Crystallography
(1992, Vol. C, Table 6.1.1.4)
;

loop_
_geom_angle_atom_site_label_1
_geom_angle_atom_site_label_2
_geom_angle_atom_site_label_3
_geom_angle
_geom_angle_publ_flag
_geom_angle_site_symmetry_1
_geom_angle_site_symmetry_3
F2 Sb1 F1 89.9(2) yes . .
F2 Sb1 F3 88.9(2) yes . .
F2 Sb1 F6 179.4(2) yes . .
F2 Sb1 F4 90.1(2) yes . .
F2 Sb1 F5 89.2(2) yes . .
F1 Sb1 F3 90.2(2) yes . .
F1 Sb1 F6 89.5(3) yes . .
F1 Sb1 F4 180.0(2) yes . .
F1 Sb1 F5 90.44(19) yes . .
F3 Sb1 F6 91.4(3) yes . .
F3 Sb1 F4 89.8(3) yes . .
F3 Sb1 F5 178.0(2) yes . .
F6 Sb1 F4 90.5(3) yes . .
F6 Sb1 F5 90.5(3) yes . .
F4 Sb1 F5 89.6(2) yes . .
N1 Ag1 N2 71.77(17) yes . .
N1 Ag1 C1B 130.8(4) yes . .
N1 Ag1 C4A 154.0(5) yes . .
N1 Ag1 C5A 121.5(4) yes . .
N2 Ag1 C1B 145.9(4) yes . .
N2 Ag1 C4A 133.3(5) yes . .
N2 Ag1 C5A 166.4(4) yes . .
C4A Ag1 C5A 33.2(6) yes . .
C43 O1 C47 118.0(5) yes . .
Ag1 N1 C15 126.5(4) yes . .
Ag1 N1 C19 115.4(4) yes . .
C15 N1 C19 118.1(6) yes . .
Ag1 N2 C22 116.0(4) yes . .
Ag1 N2 C26 125.3(4) yes . .
C22 N2 C26 118.5(5) yes . .
C2 C1 C6 118.7(7) yes . .
C2 C1 C14 123.2(6) yes . .
C6 C1 C14 118.0(6) yes . .
C2A C1A C6A 117.1(13) yes . .
C2A C1A C7A 121.2(15) yes . .
C6A C1A C7A 120.6(15) yes . .
Ag1 C1B C2B 104.8(11) yes . .
Ag1 C1B C6B 80.8(11) yes . .
Ag1 C1B C7B 106.3(11) yes . .
C2B C1B C6B 113.1(18) yes . .
C2B C1B C7B 121.6(15) yes . .
C6B C1B C7B 119.7(17) yes . .
C1 C2 C3 121.4(6) yes . .
C1A C2A C3A 119.4(14) yes . .
C1B C2B C3B 123.9(17) yes . .
C2 C3 C4 120.6(7) yes . .
C2A C3A C4A 123.4(14) yes . .
C2B C3B C4B 118.9(16) yes . .
C3 C4 C5 119.7(7) yes . .
Ag1 C4A C3A 106.9(11) yes . .
Ag1 C4A C5A 75.4(9) yes . .
Ag1 C4A C8A 107.6(11) yes . .
C3A C4A C5A 114.9(14) yes . .
C3A C4A C8A 120.0(16) yes . .
C5A C4A C8A 120.3(16) yes . .
C3B C4B C5B 117.7(17) yes . .
C3B C4B C8B 118.9(16) yes . .
C5B C4B C8B 122.6(18) yes . .
C4 C5 C6 121.4(6) yes . .
Ag1 C5A C4A 71.4(8) yes . .
Ag1 C5A C6A 116.3(11) yes . .
C4A C5A C6A 122.0(14) yes . .
C4B C5B C6B 117.2(18) yes . .
C1A C6A C5A 121.0(14) yes . .
C1B C6B C5B 126(2) yes . .
C1 C6 C5 118.0(6) yes . .
C1 C6 C7 119.9(6) yes . .
C5 C6 C7 122.1(6) yes . .
C6 C7 C8 120.7(6) yes . .
C6 C7 C45 118.2(6) yes . 3_676
C8 C7 C45 120.7(6) yes . 3_676
C1A C7A C8A 115.4(17) yes . 3_676
C1B C7B C8B 116.0(15) yes . 3_676
C7 C8 C9 121.5(6) yes . .
C7 C8 C13 120.3(6) yes . .
C9 C8 C13 118.2(6) yes . .
C4A C8A C7A 113.1(16) yes . 3_676
C4B C8B C7B 114.7(16) yes . 3_676
C8 C9 C10 120.5(6) yes . .
C9 C10 C11 119.8(7) yes . .
C10 C11 C12 120.8(7) yes . .
C11 C12 C13 122.2(6) yes . .
C8 C13 C12 118.5(6) yes . .
C8 C13 C14 117.9(7) yes . .
C12 C13 C14 123.5(6) yes . .
C1 C14 C13 123.0(6) yes . .
C1 C14 C15 118.0(6) yes . .
C13 C14 C15 118.7(6) yes . .
N1 C15 C14 118.7(6) yes . .
N1 C15 C16 121.9(6) yes . .
C14 C15 C16 119.4(6) yes . .
C15 C16 C17 120.2(7) yes . .
C16 C17 C18 119.1(7) yes . .
C17 C18 C19 117.9(6) yes . .
C17 C18 C20 122.0(6) yes . .
C19 C18 C20 120.1(6) yes . .
N1 C19 C18 122.8(6) yes . .
N1 C19 C22 118.0(6) yes . .
C18 C19 C22 119.2(5) yes . .
C18 C20 C21 121.2(7) yes . .
C20 C21 C23 120.3(6) yes . .
N2 C22 C19 118.5(5) yes . .
N2 C22 C23 122.7(6) yes . .
C19 C22 C23 118.7(6) yes . .
C21 C23 C22 120.5(6) yes . .
C21 C23 C24 122.3(6) yes . .
C22 C23 C24 117.2(6) yes . .
C23 C24 C25 119.2(6) yes . .
C24 C25 C26 119.5(7) yes . .
N2 C26 C25 122.8(6) yes . .
N2 C26 C40 116.7(5) yes . .
C25 C26 C40 120.4(6) yes . .
C28 C27 C32 119.2(6) yes . .
C28 C27 C40 122.1(7) yes . .
C32 C27 C40 118.6(6) yes . .
C27 C28 C29 120.5(7) yes . .
C28 C29 C30 120.9(7) yes . .
C29 C30 C31 120.6(7) yes . .
C30 C31 C32 121.0(7) yes . .
C27 C32 C31 117.7(6) yes . .
C27 C32 C33 120.9(6) yes . .
C31 C32 C33 121.3(6) yes . .
C32 C33 C34 120.2(6) yes . .
C32 C33 C41 120.2(6) yes . .
C34 C33 C41 119.5(6) yes . .
C33 C34 C35 122.3(6) yes . .
C33 C34 C39 119.9(6) yes . .
C35 C34 C39 117.8(6) yes . .
C34 C35 C36 121.3(7) yes . .
C35 C36 C37 121.0(7) yes . .
C36 C37 C38 119.7(7) yes . .
C37 C38 C39 121.6(7) yes . .
C34 C39 C38 118.5(6) yes . .
C34 C39 C40 118.7(6) yes . .
C38 C39 C40 122.8(7) yes . .
C26 C40 C27 119.6(6) yes . .
C26 C40 C39 118.9(6) yes . .
C27 C40 C39 121.5(6) yes . .
C33 C41 C42 122.0(6) yes . .
C33 C41 C46 118.8(6) yes . .
C42 C41 C46 119.2(6) yes . .
C41 C42 C43 120.0(6) yes . .
O1 C43 C42 114.7(6) yes . .
O1 C43 C44 124.4(6) yes . .
C42 C43 C44 120.9(6) yes . .
C43 C44 C45 118.5(7) yes . .
C7 C45 C44 121.6(6) yes 3_676 .
C7 C45 C46 118.1(6) yes 3_676 .
C44 C45 C46 120.1(6) yes . .
C41 C46 C45 121.2(6) yes . .
O1 C47 C48 107.1(6) yes . .
C47 C48 C49 113.8(8) yes . .
C48 C49 C50 113.6(8) yes . .
C49 C50 C51 114.4(8) yes . .
C50 C51 C52a 122.0(10) yes . .
C50 C51 C52b 102.8(12) yes . .
Cl1 C1D Cl2 113.9(11) yes . .
Cl1 C1D Cl3 115.6(11) yes . .
Cl2 C1D Cl3 115.7(12) yes . .
C2E O1E C3E 112.4(15) yes . .
O1E C2E C1E 107.7(17) yes . .
O1E C3E C4E 110.6(17) yes . .
C2F O1F C3F 113.1(17) yes . .
O1F C2F C1F 108(2) yes . .
O1F C3F C4F 114.2(19) yes . .
C1 C2 H2 119.318 no . .
C3 C2 H2 119.316 no . .
C1A C2A H2A 120.289 no . .
C3A C2A H2A 120.272 no . .
C1B C2B H2B 118.066 no . .
C3B C2B H2B 118.066 no . .
C2 C3 H3 119.695 no . .
C4 C3 H3 119.699 no . .
C2A C3A H3A 118.304 no . .
C4A C3A H3A 118.302 no . .
C2B C3B H3B 120.542 no . .
C4B C3B H3B 120.544 no . .
C3 C4 H4 120.119 no . .
C5 C4 H4 120.138 no . .
C4 C5 H5 119.279 no . .
C6 C5 H5 119.286 no . .
Ag1 C5A H5A 82.613 no . .
C4A C5A H5A 118.984 no . .
C6A C5A H5A 118.990 no . .
C4B C5B H5B 121.378 no . .
C6B C5B H5B 121.386 no . .
C1A C6A H6A 119.519 no . .
C5A C6A H6A 119.516 no . .
C1B C6B H6B 116.887 no . .
C5B C6B H6B 116.881 no . .
C1A C7A H7AA 108.419 no . .
C1A C7A H7AB 108.421 no . .
C8A C7A H7AA 108.417 no 3_676 .
C8A C7A H7AB 108.428 no 3_676 .
H7AA C7A H7AB 107.472 no . .
C1B C7B H7BA 108.300 no . .
C1B C7B H7BB 108.300 no . .
C8B C7B H7BA 108.278 no 3_676 .
C8B C7B H7BB 108.297 no 3_676 .
H7BA C7B H7BB 107.411 no . .
C4A C8A H8AA 108.950 no . .
C4A C8A H8AB 108.961 no . .
C7A C8A H8AA 108.965 no 3_676 .
C7A C8A H8AB 108.963 no 3_676 .
H8AA C8A H8AB 107.754 no . .
C4B C8B H8BA 108.588 no . .
C4B C8B H8BB 108.589 no . .
C7B C8B H8BA 108.590 no 3_676 .
C7B C8B H8BB 108.593 no 3_676 .
H8BA C8B H8BB 107.556 no . .
C8 C9 H9 119.741 no . .
C10 C9 H9 119.736 no . .
C9 C10 H10 120.099 no . .
C11 C10 H10 120.101 no . .
C10 C11 H11 119.622 no . .
C12 C11 H11 119.602 no . .
C11 C12 H12 118.928 no . .
C13 C12 H12 118.909 no . .
C15 C16 H16 119.919 no . .
C17 C16 H16 119.922 no . .
C16 C17 H17 120.472 no . .
C18 C17 H17 120.469 no . .
C18 C20 H20 119.415 no . .
C21 C20 H20 119.398 no . .
C20 C21 H21 119.864 no . .
C23 C21 H21 119.855 no . .
C23 C24 H24 120.410 no . .
C25 C24 H24 120.409 no . .
C24 C25 H25 120.261 no . .
C26 C25 H25 120.267 no . .
C27 C28 H28 119.748 no . .
C29 C28 H28 119.757 no . .
C28 C29 H29 119.525 no . .
C30 C29 H29 119.536 no . .
C29 C30 H30 119.697 no . .
C31 C30 H30 119.701 no . .
C30 C31 H31 119.505 no . .
C32 C31 H31 119.524 no . .
C34 C35 H35 119.377 no . .
C36 C35 H35 119.369 no . .
C35 C36 H36 119.496 no . .
C37 C36 H36 119.506 no . .
C36 C37 H37 120.136 no . .
C38 C37 H37 120.137 no . .
C37 C38 H38 119.192 no . .
C39 C38 H38 119.172 no . .
C41 C42 H42 120.000 no . .
C43 C42 H42 120.023 no . .
C43 C44 H44 120.736 no . .
C45 C44 H44 120.720 no . .
C41 C46 H46 119.379 no . .
C45 C46 H46 119.376 no . .
O1 C47 H47A 110.309 no . .
O1 C47 H47B 110.312 no . .
C48 C47 H47A 110.306 no . .
C48 C47 H47B 110.308 no . .
H47A C47 H47B 108.554 no . .
C47 C48 H48A 108.794 no . .
C47 C48 H48B 108.798 no . .
C49 C48 H48A 108.787 no . .
C49 C48 H48B 108.788 no . .
H48A C48 H48B 107.659 no . .
C48 C49 H49A 108.851 no . .
C48 C49 H49B 108.840 no . .
C50 C49 H49A 108.838 no . .
C50 C49 H49B 108.843 no . .
H49A C49 H49B 107.714 no . .
C49 C50 H50A 108.665 no . .
C49 C50 H50B 108.664 no . .
C51 C50 H50A 108.677 no . .
C51 C50 H50B 108.676 no . .
H50A C50 H50B 107.600 no . .
H51A C51 H51B 106.660 no . .
H51A C51 C50 106.816 no . .
H51A C51 C52a 106.819 no . .
H51B C51 C50 106.820 no . .
H51B C51 C52a 106.825 no . .
H51D C51 H51C 109.126 no . .
H51D C51 C50 111.214 no . .
H51D C51 C52b 111.210 no . .
H51C C51 C50 111.205 no . .
H51C C51 C52b 111.221 no . .
C51 C52a H52A 109.463 no . .
C51 C52a H52B 109.466 no . .
C51 C52a H52C 109.473 no . .
H52A C52a H52B 109.468 no . .
H52A C52a H52C 109.480 no . .
H52B C52a H52C 109.477 no . .
C51 C52b H52D 109.474 no . .
C51 C52b H52E 109.463 no . .
C51 C52b H52F 109.472 no . .
H52D C52b H52E 109.472 no . .
H52D C52b H52F 109.477 no . .
H52E C52b H52F 109.468 no . .
Cl1 C1D H1D 103.029 no . .
Cl2 C1D H1D 103.021 no . .
Cl3 C1D H1D 103.029 no . .
C2E C1E H1EA 109.472 no . .
C2E C1E H1EB 109.467 no . .
C2E C1E H1EC 109.472 no . .
H1EA C1E H1EB 109.463 no . .
H1EA C1E H1EC 109.481 no . .
H1EB C1E H1EC 109.471 no . .
O1E C2E H2EA 110.158 no . .
O1E C2E H2EB 110.150 no . .
C1E C2E H2EA 110.162 no . .
C1E C2E H2EB 110.168 no . .
H2EA C2E H2EB 108.464 no . .
O1E C3E H3EA 109.527 no . .
O1E C3E H3EB 109.535 no . .
C4E C3E H3EA 109.515 no . .
C4E C3E H3EB 109.521 no . .
H3EA C3E H3EB 108.088 no . .
C3E C4E H4EA 109.472 no . .
C3E C4E H4EB 109.472 no . .
C3E C4E H4EC 109.466 no . .
H4EA C4E H4EB 109.474 no . .
H4EA C4E H4EC 109.464 no . .
H4EB C4E H4EC 109.479 no . .
C2F C1F H1FA 109.476 no . .
C2F C1F H1FB 109.473 no . .
C2F C1F H1FC 109.472 no . .
H1FA C1F H1FB 109.474 no . .
H1FA C1F H1FC 109.467 no . .
H1FB C1F H1FC 109.465 no . .
O1F C2F H2FA 110.096 no . .
O1F C2F H2FB 110.096 no . .
C1F C2F H2FA 110.091 no . .
C1F C2F H2FB 110.096 no . .
H2FA C2F H2FB 108.421 no . .
O1F C3F H3FA 108.711 no . .
O1F C3F H3FB 108.712 no . .
C4F C3F H3FA 108.708 no . .
C4F C3F H3FB 108.710 no . .
H3FA C3F H3FB 107.627 no . .
C3F C4F H4FA 109.480 no . .
C3F C4F H4FB 109.475 no . .
C3F C4F H4FC 109.478 no . .
H4FA C4F H4FB 109.470 no . .
H4FA C4F H4FC 109.464 no . .
H4FB C4F H4FC 109.460 no . .

loop_
_geom_bond_atom_site_label_1
_geom_bond_atom_site_label_2
_geom_bond_distance
_geom_bond_publ_flag
_geom_bond_site_symmetry_2
Sb1 F2 1.872(5) yes .
Sb1 F1 1.869(5) yes .
Sb1 F3 1.875(5) yes .
Sb1 F6 1.869(6) yes .
Sb1 F4 1.874(5) yes .
Sb1 F5 1.874(5) yes .
Ag1 N1 2.342(6) yes .
Ag1 N2 2.327(5) yes .
Ag1 C1B 2.385(13) yes .
Ag1 C4A 2.407(14) yes .
Ag1 C5A 2.457(14) yes .
O1 C43 1.358(8) yes .
O1 C47 1.452(10) yes .
N1 C15 1.343(8) yes .
N1 C19 1.365(8) yes .
N2 C22 1.352(8) yes .
N2 C26 1.341(8) yes .
C1 C2 1.418(10) yes .
C1 C6 1.447(8) yes .
C1 C14 1.408(10) yes .
C1A C2A 1.39(3) yes .
C1A C6A 1.39(3) yes .
C1A C7A 1.53(3) yes .
C1B C2B 1.38(3) yes .
C1B C6B 1.37(3) yes .
C1B C7B 1.50(3) yes .
C2 C3 1.350(11) yes .
C2A C3A 1.38(2) yes .
C2B C3B 1.40(3) yes .
C3 C4 1.434(10) yes .
C3A C4A 1.40(3) yes .
C3B C4B 1.39(3) yes .
C4 C5 1.363(10) yes .
C4A C5A 1.39(3) yes .
C4A C8A 1.50(3) yes .
C4B C5B 1.40(3) yes .
C4B C8B 1.53(3) yes .
C5 C6 1.426(10) yes .
C5A C6A 1.38(3) yes .
C5B C6B 1.37(3) yes .
C6 C7 1.402(9) yes .
C7 C8 1.406(10) yes .
C7 C45 1.501(8) yes 3_676
C7A C8A 1.61(3) yes 3_676
C7B C8B 1.54(3) yes 3_676
C8 C9 1.448(10) yes .
C8 C13 1.444(9) yes .
C9 C10 1.380(11) yes .
C10 C11 1.422(10) yes .
C11 C12 1.355(10) yes .
C12 C13 1.409(11) yes .
C13 C14 1.399(10) yes .
C14 C15 1.497(8) yes .
C15 C16 1.399(10) yes .
C16 C17 1.371(9) yes .
C17 C18 1.404(10) yes .
C18 C19 1.400(9) yes .
C18 C20 1.441(9) yes .
C19 C22 1.451(9) yes .
C20 C21 1.345(10) yes .
C21 C23 1.435(10) yes .
C22 C23 1.414(8) yes .
C23 C24 1.411(10) yes .
C24 C25 1.387(11) yes .
C25 C26 1.384(9) yes .
C26 C40 1.494(10) yes .
C27 C28 1.430(10) yes .
C27 C32 1.430(10) yes .
C27 C40 1.411(10) yes .
C28 C29 1.344(10) yes .
C29 C30 1.410(11) yes .
C30 C31 1.359(10) yes .
C31 C32 1.429(10) yes .
C32 C33 1.410(9) yes .
C33 C34 1.401(10) yes .
C33 C41 1.481(9) yes .
C34 C35 1.424(10) yes .
C34 C39 1.454(10) yes .
C35 C36 1.367(11) yes .
C36 C37 1.415(12) yes .
C37 C38 1.368(11) yes .
C38 C39 1.420(10) yes .
C39 C40 1.414(10) yes .
C41 C42 1.385(10) yes .
C41 C46 1.392(9) yes .
C42 C43 1.406(10) yes .
C43 C44 1.392(9) yes .
C44 C45 1.408(9) yes .
C45 C46 1.384(9) yes .
C47 C48 1.521(11) yes .
C48 C49 1.498(12) yes .
C49 C50 1.521(11) yes .
C50 C51 1.548(15) yes .
C51 C52a 1.46(3) yes .
C51 C52b 1.58(3) yes .
Cl1 C1D 1.710(19) yes .
Cl2 C1D 1.714(19) yes .
Cl3 C1D 1.68(2) yes .
O1E C2E 1.46(3) yes .
O1E C3E 1.45(2) yes .
C1E C2E 1.57(3) yes .
C3E C4E 1.52(3) yes .
O1F C2F 1.47(3) yes .
O1F C3F 1.48(3) yes .
C1F C2F 1.50(4) yes .
C3F C4F 1.51(4) yes .
H51A C51 0.990 no .
H51B C51 0.990 no .
H51D C51 0.990 no .
H51C C51 0.990 no .
C2 H2 0.950 no .
C2A H2A 0.950 no .
C2B H2B 0.950 no .
C3 H3 0.950 no .
C3A H3A 0.950 no .
C3B H3B 0.950 no .
C4 H4 0.950 no .
C5 H5 0.950 no .
C5A H5A 0.950 no .
C5B H5B 0.950 no .
C6A H6A 0.950 no .
C6B H6B 0.950 no .
C7A H7AA 0.990 no .
C7A H7AB 0.990 no .
C7B H7BA 0.990 no .
C7B H7BB 0.990 no .
C8A H8AA 0.990 no .
C8A H8AB 0.990 no .
C8B H8BA 0.990 no .
C8B H8BB 0.990 no .
C9 H9 0.950 no .
C10 H10 0.950 no .
C11 H11 0.950 no .
C12 H12 0.950 no .
C16 H16 0.950 no .
C17 H17 0.950 no .
C20 H20 0.950 no .
C21 H21 0.950 no .
C24 H24 0.950 no .
C25 H25 0.950 no .
C28 H28 0.950 no .
C29 H29 0.950 no .
C30 H30 0.950 no .
C31 H31 0.950 no .
C35 H35 0.950 no .
C36 H36 0.950 no .
C37 H37 0.950 no .
C38 H38 0.950 no .
C42 H42 0.950 no .
C44 H44 0.950 no .
C46 H46 0.950 no .
C47 H47A 0.990 no .
C47 H47B 0.990 no .
C48 H48A 0.990 no .
C48 H48B 0.990 no .
C49 H49A 0.990 no .
C49 H49B 0.990 no .
C50 H50A 0.990 no .
C50 H50B 0.990 no .
C52a H52A 0.980 no .
C52a H52B 0.980 no .
C52a H52C 0.980 no .
C52b H52D 0.980 no .
C52b H52E 0.980 no .
C52b H52F 0.980 no .
C1D H1D 1.000 no .
C1E H1EA 0.980 no .
C1E H1EB 0.980 no .
C1E H1EC 0.980 no .
C2E H2EA 0.990 no .
C2E H2EB 0.990 no .
C3E H3EA 0.990 no .
C3E H3EB 0.990 no .
C4E H4EA 0.980 no .
C4E H4EB 0.980 no .
C4E H4EC 0.980 no .
C1F H1FA 0.980 no .
C1F H1FB 0.980 no .
C1F H1FC 0.980 no .
C2F H2FA 0.990 no .
C2F H2FB 0.990 no .
C3F H3FA 0.990 no .
C3F H3FB 0.990 no .
C4F H4FA 0.980 no .
C4F H4FB 0.980 no .
C4F H4FC 0.980 no .

loop_
_geom_contact_atom_site_label_1
_geom_contact_atom_site_label_2
_geom_contact_distance
_geom_contact_publ_flag
_geom_contact_site_symmetry_2
Ag1 C2 3.583(7) no .
Ag1 C5B 3.389(19) no .
Ag1 C14 3.502(7) no .
Ag1 C40 3.413(6) no .
O1 C49 2.872(9) no .
N1 C1 3.169(8) no .
N1 C2 3.183(9) no .
N1 C13 3.440(8) no .
N1 C17 2.799(9) no .
N2 C24 2.794(8) no .
N2 C27 3.405(9) no .
N2 C38 3.213(9) no .
N2 C39 3.152(9) no .
C1 C2B 3.54(2) no .
C1 C4 2.819(11) no .
C1 C5A 3.498(17) no .
C1 C8 2.843(9) no .
C1 C16 3.448(10) no .
C1A C3A 3.10(3) no 3_676
C1A C4A 2.84(2) no .
C1A C4A 2.86(2) no 3_676
C1A C5A 3.33(2) no 3_676
C1B C3B 3.22(3) no 3_676
C1B C4B 2.84(3) no .
C1B C4B 2.85(3) no 3_676
C1B C5B 3.48(2) no 3_676
C2 C5 2.799(9) no .
C2 C15 2.901(10) no .
C2A C4A 3.24(2) no 3_676
C2A C5A 2.76(3) no .
C2A C5A 3.10(2) no 3_676
C2A C6A 3.33(3) no 3_676
C2A C8A 3.31(3) no 3_676
C2B C4B 3.13(3) no 3_676
C2B C5B 2.74(3) no .
C2B C5B 3.17(3) no 3_676
C2B C6B 3.42(3) no 3_676
C2B C6 3.52(2) no .
C2B C8B 3.23(3) no 3_676
C3 C6 2.819(10) no .
C3A C5A 3.46(2) no 3_676
C3A C6A 2.72(2) no .
C3A C6A 3.11(3) no 3_676
C3A C7A 3.18(3) no 3_676
C3A C34 3.458(15) no .
C3B C5B 3.37(3) no 3_676
C3B C6B 2.71(3) no .
C3B C6B 3.03(3) no 3_676
C3B C7B 3.25(3) no 3_676
C4A C6A 3.48(2) no 3_676
C4B C6B 3.27(3) no 3_676
C5 C44 3.513(9) no 3_676
C5 C45 2.875(9) no 3_676
C5 C46 3.407(9) no 3_676
C5A C7A 3.41(3) no 3_676
C5B C7B 3.51(3) no 3_676
C6A C8A 3.55(3) no 3_676
C6B C8B 3.36(3) no 3_676
C6 C13 2.851(10) no .
C6 C44 3.390(9) no 3_676
C6 C46 3.250(9) no 3_676
C7 C14 2.809(8) no .
C8 C11 2.822(11) no .
C8 C44 3.447(9) no 3_676
C8 C46 3.348(9) no 3_676
C9 C12 2.801(9) no .
C9 C45 2.929(10) no 3_676
C9 C46 3.556(10) no 3_676
C10 C13 2.832(10) no .
C12 C15 2.906(10) no .
C12 C16 3.290(10) no .
C13 C16 3.179(9) no .
C15 C18 2.756(8) no .
C16 C19 2.725(10) no .
C18 C23 2.814(9) no .
C19 C21 2.840(9) no .
C20 C22 2.830(10) no .
C22 C25 2.736(10) no .
C23 C26 2.757(10) no .
C25 C27 3.251(10) no .
C25 C28 3.374(10) no .
C25 C39 3.441(10) no .
C26 C28 2.912(10) no .
C26 C38 2.908(10) no .
C27 C30 2.795(10) no .
C27 C34 2.851(9) no .
C28 C31 2.793(10) no .
C29 C32 2.812(10) no .
C31 C41 2.901(10) no .
C31 C46 3.450(9) no .
C32 C39 2.836(10) no .
C32 C42 3.401(10) no .
C32 C46 3.320(9) no .
C33 C40 2.831(9) no .
C34 C37 2.834(10) no .
C34 C42 3.360(10) no .
C34 C46 3.322(10) no .
C35 C38 2.797(11) no .
C35 C41 2.893(10) no .
C35 C42 3.548(10) no .
C35 C46 3.487(10) no .
C36 C39 2.814(10) no .
C41 C44 2.812(10) no .
C42 C45 2.786(8) no .
C43 C46 2.768(9) no .
C44 C47 2.831(11) no .
C49 C52a 3.13(2) no .
C2F C4F 3.12(4) no .
F2 N1 3.277(7) no .
F2 C2 3.329(7) no .
F2 C16 3.131(9) no 3_576
F2 C17 3.265(9) no 3_576
F2 C18 3.481(9) no .
F2 C19 3.058(8) no .
F2 C22 3.349(8) no .
F1 N2 3.469(7) no .
F1 C22 3.392(8) no .
F1 C23 3.390(9) no .
F1 C24 3.424(10) no .
F1 C25 3.507(9) no .
F1 C26 3.514(8) no .
F1 C28 3.349(9) no .
F1 C3E 3.49(2) no 2_555
F1 C3F 3.38(2) no 2_555
F3 Ag1 3.301(6) no .
F3 N2 3.503(8) no .
F3 C8A 3.43(2) no .
F3 C28 3.263(9) no .
F3 C48 3.517(11) no 2_645
F6 C47 3.425(10) no 2_645
F4 C3 3.303(8) no .
F4 Cl1 3.416(7) no 2_545
F4 Cl3 3.295(8) no 4_565
F5 C24 3.215(8) no 2_545
F5 Cl1 3.083(7) no 2_545
F5 C4E 3.34(2) no 2_555
Ag1 F3 3.301(6) no .
O1 C37 3.564(10) no 2_645
N1 F2 3.277(7) no .
N2 F1 3.469(7) no .
N2 F3 3.503(8) no .
C2 F2 3.329(7) no .
C2 C17 3.585(10) no 3_576
C3 F4 3.303(8) no .
C8A F3 3.43(2) no .
C10 C34 3.512(9) no 4_575
C10 C39 3.452(9) no 4_575
C10 C40 3.558(10) no 4_575
C16 F2 3.131(9) no 3_576
C17 F2 3.265(9) no 3_576
C17 C2 3.585(10) no 3_576
C18 F2 3.481(9) no .
C19 F2 3.058(8) no .
C21 O1F 3.430(17) no 1_565
C22 F2 3.349(8) no .
C22 F1 3.392(8) no .
C22 O1F 3.390(17) no 1_565
C23 F1 3.390(9) no .
C23 O1F 3.263(17) no 1_565
C24 F1 3.424(10) no .
C24 F5 3.215(8) no 2_555
C25 F1 3.507(9) no .
C26 F1 3.514(8) no .
C28 F1 3.349(9) no .
C28 F3 3.263(9) no .
C28 Cl2 3.240(8) no .
C29 Cl2 3.371(8) no .
C30 C43 3.484(10) no 2_645
C31 C52b 3.47(2) no 3_675
C34 C10 3.512(9) no 4_574
C36 C43 3.583(10) no 2_655
C37 O1 3.564(10) no 2_655
C37 C43 3.500(10) no 2_655
C37 C44 3.541(10) no 2_655
C38 O1E 3.476(14) no 1_565
C39 C10 3.452(9) no 4_574
C40 C10 3.558(10) no 4_574
C43 C30 3.484(10) no 2_655
C43 C36 3.583(10) no 2_645
C43 C37 3.500(10) no 2_645
C44 C37 3.541(10) no 2_645
C47 F6 3.425(10) no 2_655
C48 F3 3.517(11) no 2_655
C52b C31 3.47(2) no 3_675
Cl1 F4 3.416(7) no 2_555
Cl1 F5 3.083(7) no 2_555
Cl2 C28 3.240(8) no .
Cl2 C29 3.371(8) no .
Cl3 F4 3.295(8) no 4_564
C1D C2E 3.56(4) no 2_555
C1D O1F 3.47(3) no 2_555
O1E C38 3.476(14) no 1_545
C2E C1D 3.56(4) no 2_545
C3E F1 3.49(2) no 2_545
C4E F5 3.34(2) no 2_545
O1F C21 3.430(17) no 1_545
O1F C22 3.390(17) no 1_545
O1F C23 3.263(17) no 1_545
O1F C1D 3.47(3) no 2_545
C3F F1 3.38(2) no 2_545
H51A C49 2.8699 no .
H51A H49A 2.6734 no .
H51A H49B 3.2707 no .
H51A H50A 2.8463 no .
H51A H50B 2.2727 no .
H51A H52A 2.7732 no .
H51A H52B 2.4007 no .
H51A H52C 2.1678 no .
H51B C49 3.3863 no .
H51B H50A 2.2875 no .
H51B H50B 2.3964 no .
H51B H52A 2.4391 no .
H51B H52B 2.1419 no .
H51B H52C 2.7596 no .
H51D C49 2.7778 no .
H51D H49A 2.9546 no .
H51D H49B 2.6516 no .
H51D H50A 2.4478 no .
H51D H50B 2.8985 no .
H51D H52D 2.5249 no .
H51D H52E 2.9088 no .
H51D H52F 2.3680 no .
H51C C49 2.8623 no .
H51C H49A 2.6483 no .
H51C H49B 3.2229 no .
H51C H50A 2.8958 no .
H51C H50B 2.3810 no .
H51C H52D 2.9065 no .
H51C H52E 2.3599 no .
H51C H52F 2.5356 no .
Ag1 H2 3.2728 no .
Ag1 H7BA 3.2250 no .
Ag1 H7BB 3.1070 no .
Ag1 H8AA 3.2947 no .
Ag1 H8AB 3.1633 no .
Ag1 H2B 3.3921 no .
Ag1 H3A 3.5395 no .
Ag1 H6B 2.6779 no .
O1 H42 2.4837 no .
O1 H44 2.6624 no .
O1 H48A 2.6102 no .
O1 H48B 3.2464 no .
O1 H49A 2.5780 no .
O1 H49B 3.0880 no .
N1 H2 2.6003 no .
N1 H12 3.2603 no .
N1 H16 3.2433 no .
N2 H25 3.2399 no .
N2 H28 3.2432 no .
N2 H38 2.6829 no .
C1 H3 3.2697 no .
C1 H5 3.3215 no .
C1 H16 3.5580 no .
C1 H2B 3.0675 no .
C1 H5A 2.7273 no .
C1 H6A 3.4693 no .
C1A H8AA 3.3469 no 3_676
C1A H8AB 3.2132 no 3_676
C1A H3A 3.2441 no .
C1A H3A 3.4383 no 3_676
C1A H5A 3.2656 no .
C1B H8BA 3.1669 no 3_676
C1B H8BB 3.2685 no 3_676
C1B H3B 3.2984 no .
C1B H3B 3.5146 no 3_676
C1B H5B 3.2937 no .
C2 H4 3.2691 no .
C2 H5A 2.8448 no .
C2A H7AA 3.3222 no .
C2A H7AB 2.7323 no .
C2A H8AB 3.5783 no 3_676
C2A H5A 3.3913 no 3_676
C2A H6A 3.2283 no .
C2B H46 3.2399 no 3_676
C2B H7BA 2.7312 no .
C2B H7BB 3.3014 no .
C2B H8BA 3.5331 no 3_676
C2B H5B 3.5409 no 3_676
C2B H6B 3.1610 no .
C3 H5 3.2790 no .
C3 H5A 3.2157 no .
C3A H46 3.2789 no .
C3A H7AA 3.4471 no 3_676
C3A H8AA 2.7381 no .
C3A H8AB 3.3160 no .
C3A H5A 3.2186 no .
C3A H6A 3.4183 no 3_676
C3B H46 3.3511 no 3_676
C3B H7BB 3.5278 no 3_676
C3B H8BA 3.3034 no .
C3B H8BB 2.6796 no .
C3B H5B 3.2489 no .
C3B H6B 3.2278 no 3_676
C4 H2 3.2764 no .
C4 H3B 3.4397 no .
C4 H5A 3.5079 no .
C4A H7AA 3.1597 no 3_676
C4A H7AB 3.2958 no 3_676
C4A H2A 3.3021 no .
C4A H2A 3.5422 no 3_676
C4A H6A 3.2736 no .
C4B H7BA 3.2728 no 3_676
C4B H7BB 3.1690 no 3_676
C4B H2B 3.2518 no .
C4B H2B 3.5167 no 3_676
C4B H6B 3.2154 no .
C5 H3 3.2709 no .
C5 H46 3.5227 no 3_676
C5 H3B 3.1661 no .
C5 H5A 3.4134 no .
C5A H8AA 3.2553 no .
C5A H8AB 2.6005 no .
C5A H2A 3.2288 no 3_676
C5A H3A 3.2118 no .
C5B H46 3.5185 no .
C5B H8BA 2.6498 no .
C5B H8BB 3.2829 no .
C5B H2B 3.3687 no 3_676
C5B H3B 3.2541 no .
C6A H46 3.1276 no 3_676
C6A H7AA 2.5993 no .
C6A H7AB 3.2479 no .
C6A H2A 3.2343 no .
C6A H3A 3.2570 no 3_676
C6B H7BA 3.2446 no .
C6B H7BB 2.5937 no .
C6B H2B 3.1618 no .
C6B H3B 3.1586 no 3_676
C6 H2 3.3237 no .
C6 H4 3.2912 no .
C6 H44 3.4796 no 3_676
C6 H46 3.2418 no 3_676
C6 H2B 2.8857 no .
C6 H3B 3.4175 no .
C6 H5A 3.0053 no .
C6 H6A 3.2000 no .
C7 H5 2.6605 no .
C7 H9 2.6797 no .
C7 H44 2.7202 no 3_676
C7 H46 2.6067 no 3_676
C7 H2B 2.9422 no .
C7 H6A 2.9552 no .
C7A H2A 2.7431 no .
C7A H3A 3.3029 no 3_676
C7A H6A 2.7244 no .
C7B H2B 2.7340 no .
C7B H3B 3.3463 no 3_676
C7B H6B 2.6461 no .
C8 H10 3.3168 no .
C8 H12 3.3086 no .
C8 H44 3.4942 no 3_676
C8 H46 3.3116 no 3_676
C8 H2B 3.1191 no .
C8 H6A 2.9381 no .
C8A H2A 3.4176 no 3_676
C8A H3A 2.7107 no .
C8A H5A 2.7093 no .
C8B H2B 3.4014 no 3_676
C8B H3B 2.6987 no .
C8B H5B 2.8098 no .
C8B H6B 3.5371 no 3_676
C9 H11 3.2763 no .
C9 H46 3.5997 no 3_676
C9 H6A 3.5582 no .
C10 H12 3.2673 no .
C11 H9 3.2829 no .
C12 H10 3.2649 no .
C12 H16 3.1966 no .
C13 H9 3.3415 no .
C13 H11 3.2712 no .
C13 H16 3.0698 no .
C13 H2B 3.3177 no .
C13 H6A 3.2552 no .
C14 H2 2.6765 no .
C14 H12 2.6624 no .
C14 H16 2.6516 no .
C14 H2B 3.2774 no .
C14 H5A 3.3113 no .
C14 H6A 3.4890 no .
C15 H2 2.5669 no .
C15 H12 2.5657 no .
C15 H17 3.2630 no .
C16 H2 3.4219 no .
C16 H12 2.7967 no .
C17 H20 2.6769 no .
C18 H16 3.2541 no .
C18 H21 3.2866 no .
C19 H2 3.4046 no .
C19 H17 3.2683 no .
C19 H20 3.3107 no .
C20 H17 2.6807 no .
C21 H24 2.6880 no .
C22 H21 3.3259 no .
C22 H24 3.2805 no .
C22 H38 3.4335 no .
C23 H20 3.2701 no .
C23 H25 3.2768 no .
C24 H21 2.6870 no .
C25 H28 2.8722 no .
C25 H38 3.2907 no .
C26 H24 3.2547 no .
C26 H28 2.5763 no .
C26 H38 2.5649 no .
C27 H25 3.1907 no .
C27 H29 3.2682 no .
C27 H31 3.3079 no .
C27 H8AA 2.9803 no .
C27 H6B 3.4137 no .
C28 H25 3.3506 no .
C28 H30 3.2446 no .
C28 H8AA 3.2507 no .
C29 H31 3.2617 no .
C29 H8AA 3.4868 no .
C30 H28 3.2546 no .
C30 H8AA 3.5109 no .
C31 H29 3.2545 no .
C31 H46 3.4884 no .
C31 H8AA 3.3115 no .
C31 H5B 3.5693 no .
C32 H28 3.3245 no .
C32 H30 3.2837 no .
C32 H42 3.4523 no .
C32 H46 3.2995 no .
C32 H8AA 3.0365 no .
C32 H3A 3.3225 no .
C32 H5B 3.4151 no .
C32 H6B 3.3904 no .
C33 H31 2.6575 no .
C33 H35 2.6620 no .
C33 H42 2.6799 no .
C33 H46 2.6127 no .
C33 H3A 2.8491 no .
C33 H6B 3.1646 no .
C34 H36 3.2858 no .
C34 H38 3.3290 no .
C34 H42 3.4028 no .
C34 H46 3.3326 no .
C34 H3A 2.6599 no .
C34 H6B 2.8292 no .
C35 H37 3.2726 no .
C35 H46 3.5848 no .
C35 H2A 3.5141 no .
C35 H3A 3.0938 no .
C35 H6B 3.4457 no .
C36 H38 3.2635 no .
C36 H7BB 3.2925 no .
C36 H2A 3.5379 no .
C37 H35 3.2746 no .
C37 H7BB 3.0053 no .
C38 H36 3.2582 no .
C38 H7BB 3.1202 no .
C38 H6B 3.4564 no .
C39 H25 3.5442 no .
C39 H35 3.3267 no .
C39 H37 3.2907 no .
C39 H7BB 3.5091 no .
C39 H3A 3.0825 no .
C39 H6B 2.8171 no .
C40 H25 2.6610 no .
C40 H28 2.6780 no .
C40 H38 2.6734 no .
C40 H8AA 3.5430 no .
C40 H3A 3.5811 no .
C40 H6B 3.1404 no .
C41 H31 2.5572 no .
C41 H35 2.5542 no .
C41 H3A 3.4899 no .
C42 H31 3.1420 no .
C42 H35 3.0653 no .
C42 H44 3.2934 no .
C42 H46 3.2513 no .
C43 H47A 2.6370 no .
C43 H47B 2.6946 no .
C44 H5 2.9635 no 3_676
C44 H9 3.1443 no 3_676
C44 H42 3.2871 no .
C44 H46 3.2740 no .
C44 H47A 2.6949 no .
C44 H47B 2.8693 no .
C45 H5 2.5281 no 3_676
C45 H9 2.5912 no 3_676
C45 H6A 3.5828 no 3_676
C46 H5 2.9674 no 3_676
C46 H9 3.1057 no 3_676
C46 H31 2.9449 no .
C46 H35 2.9994 no .
C46 H42 3.2559 no .
C46 H44 3.2786 no .
C46 H2B 3.4031 no 3_676
C46 H3A 3.2414 no .
C46 H3B 3.4975 no 3_676
C46 H6A 3.2508 no 3_676
C47 H44 2.5376 no .
C47 H49A 2.7660 no .
C47 H49B 2.6666 no .
C48 H50A 2.7586 no .
C48 H50B 2.6686 no .
C49 H47A 2.7717 no .
C49 H47B 3.3736 no .
C49 H52A 3.0986 no .
C49 H52C 3.1019 no .
C50 H48A 2.7607 no .
C50 H48B 2.6610 no .
C50 H52A 2.7250 no .
C50 H52B 3.4058 no .
C50 H52C 3.0179 no .
C50 H52D 2.4826 no .
C50 H52E 2.7374 no .
C50 H52F 3.2941 no .
C51 H49A 2.7188 no .
C51 H49B 2.8099 no .
C52a H49A 3.2271 no .
C52a H49B 2.8992 no .
C52a H50A 2.9588 no .
C52a H50B 3.4144 no .
C52b H50A 2.5250 no .
C52b H50B 2.6267 no .
H2 H3 2.2859 no .
H2 H5A 3.2425 no .
H3 H4 2.3819 no .
H4 H5 2.3051 no .
H5 H35 3.0965 no 3_676
H5 H44 3.2676 no 3_676
H5 H46 3.2795 no 3_676
H5 H3B 3.3502 no .
H9 H10 2.3275 no .
H9 H31 3.4832 no 3_676
H9 H44 3.3922 no 3_676
H9 H46 3.3134 no 3_676
H10 H11 2.3676 no .
H11 H12 2.2839 no .
H12 H16 2.8691 no .
H16 H17 2.3270 no .
H17 H20 2.5216 no .
H20 H21 2.2843 no .
H21 H24 2.5356 no .
H24 H25 2.3471 no .
H25 H28 2.9998 no .
H28 H29 2.2840 no .
H29 H30 2.3489 no .
H30 H31 2.2978 no .
H31 H42 3.4577 no .
H31 H46 3.1366 no .
H35 H36 2.3003 no .
H35 H42 3.3580 no .
H35 H46 3.2574 no .
H35 H3A 3.4065 no .
H35 H3B 3.5472 no 3_676
H36 H37 2.3597 no .
H37 H38 2.3082 no .
H37 H7BB 3.2971 no .
H38 H7BB 3.4765 no .
H44 H47A 2.2073 no .
H44 H47B 2.4670 no .
H46 H7AA 3.0814 no 3_676
H46 H2B 2.6282 no 3_676
H46 H3A 2.5232 no .
H46 H3B 2.8661 no 3_676
H46 H5B 3.1268 no .
H46 H6A 2.4458 no 3_676
H46 H6B 3.3052 no .
H47A H48A 2.8710 no .
H47A H48B 2.3664 no .
H47A H49A 3.1321 no .
H47A H49B 2.5411 no .
H47B H48A 2.3508 no .
H47B H48B 2.3820 no .
H47B H49B 3.5865 no .
H48A H49A 2.3105 no .
H48A H49B 2.8399 no .
H48A H50A 3.1294 no .
H48A H50B 2.5372 no .
H48B H49A 2.8399 no .
H48B H49B 2.3911 no .
H48B H50A 2.5269 no .
H48B H50B 2.8355 no .
H49A H50A 2.8566 no .
H49A H50B 2.4074 no .
H49A H52A 3.4311 no .
H49A H52C 2.9379 no .
H49B H50A 2.3339 no .
H49B H50B 2.8565 no .
H49B H52A 2.6218 no .
H49B H52C 2.8268 no .
H50A H52A 2.7628 no .
H50A H52C 3.5328 no .
H50A H52D 2.1751 no .
H50A H52E 2.9544 no .
H50A H52F 3.3687 no .
H50B H52D 2.7301 no .
H50B H52E 2.5552 no .
H50B H52F 3.5668 no .
O1E H1EA 2.8522 no .
O1E H1EB 2.4683 no .
O1E H1EC 3.2440 no .
O1E H4EA 2.5512 no .
O1E H4EB 2.7412 no .
O1E H4EC 3.2668 no .
C2E H3EA 2.6122 no .
C2E H3EB 2.6232 no .
C3E H2EA 2.6181 no .
C3E H2EB 2.6459 no .
O1F H1FA 3.0368 no .
O1F H1FB 2.3330 no .
O1F H1FC 3.0693 no .
O1F H4FA 2.6872 no .
O1F H4FB 3.3368 no .
O1F H4FC 2.7529 no .
C2F H4FA 2.8009 no .
C2F H4FC 3.5338 no .
C2F H3FA 2.5950 no .
C2F H3FB 3.2927 no .
C3F H2FA 2.6099 no .
C3F H2FB 2.7546 no .
C4F H2FA 3.3612 no .
C4F H2FB 2.8929 no .
H1EA H2EA 2.8719 no .
H1EA H2EB 2.2983 no .
H1EB H2EA 2.5796 no .
H1EB H2EB 2.8728 no .
H1EC H2EA 2.2968 no .
H1EC H2EB 2.5774 no .
H1FA H2FA 2.7079 no .
H1FA H2FB 2.1678 no .
H1FB H2FA 2.6859 no .
H1FB H2FB 2.7103 no .
H1FC H2FA 2.1675 no .
H1FC H2FB 2.6834 no .
H4EA H3EA 2.8510 no .
H4EA H3EB 2.4446 no .
H4EB H3EA 2.2974 no .
H4EB H3EB 2.8488 no .
H4EC H3EA 2.4349 no .
H4EC H3EB 2.2896 no .
H4FA H2FA 3.0159 no .
H4FA H2FB 2.3242 no .
H4FA H3FA 2.3809 no .
H4FA H3FB 2.8453 no .
H4FB H3FA 2.3108 no .
H4FB H3FB 2.3630 no .
H4FC H2FB 3.2487 no .
H4FC H3FA 2.8439 no .
H4FC H3FB 2.3276 no .
H2EA H3EA 2.8965 no .
H2EA H3EB 2.4386 no .
H2EB H3EA 2.4571 no .
H2EB H3EB 2.9562 no .
H2FA H3FA 2.3495 no .
H2FA H3FB 3.4655 no .
H2FB H3FA 2.9779 no .
H7AA H8AA 2.2478 no 3_676
H7AA H8AB 2.8055 no 3_676
H7AA H3A 3.2926 no 3_676
H7AA H6A 2.4234 no .
H7AB H8AA 2.6918 no 3_676
H7AB H8AB 2.2492 no 3_676
H7AB H2A 2.6155 no .
H7AB H6A 3.4604 no .
H7BA H8BA 2.1745 no 3_676
H7BA H8BB 2.6474 no 3_676
H7BA H2B 2.6113 no .
H7BA H6B 3.4544 no .
H7BB H8BA 2.7363 no 3_676
H7BB H8BB 2.1743 no 3_676
H7BB H3B 3.3534 no 3_676
H7BB H6B 2.3834 no .
H8AA H3A 2.6076 no .
H8AA H5A 3.4892 no .
H8AB H2A 3.4171 no 3_676
H8AB H5A 2.4371 no .
H8BA H2B 3.4417 no 3_676
H8BA H3B 3.5871 no .
H8BA H5B 2.5361 no .
H8BB H3B 2.5363 no .
H8BB H5B 3.5467 no .
H2A H3A 2.3125 no .
H2A H5A 3.2499 no 3_676
H2B H3B 2.3263 no .
H2B H5B 3.4817 no 3_676
H3A H6A 3.2933 no 3_676
H3B H6B 3.0676 no 3_676
H5A H6A 2.3140 no .
H5B H6B 2.3047 no .
H51A C36 3.4378 no 4_574
H51A H36 2.6977 no 4_574
H51A H49A 2.9641 no 3_675
H51A H52C 2.9097 no 3_675
H51B H4 3.1992 no 2_655
H51B H11 3.2678 no 2_645
H51B H36 2.9486 no 4_574
H51B H42 3.3413 no 3_675
H51D H11 3.5237 no 2_645
H51D H49A 3.5190 no 3_675
H51C H51C 3.4326 no 3_675
H51C C36 3.5303 no 4_574
H51C H36 2.7856 no 4_574
H51C H49A 2.8451 no 3_675
Sb1 H28 3.5156 no .
F2 H2 2.4261 no .
F2 H3 3.5705 no .
F2 H16 2.5106 no 3_576
F2 H17 2.7869 no 3_576
F2 H4EC 3.5291 no 2_555
F1 H28 2.4363 no .
F1 H4EC 3.0552 no 2_555
F1 H4FB 3.4120 no 2_555
F1 H3EA 3.5369 no 2_555
F1 H3EB 2.8287 no 2_555
F1 H3FA 3.5792 no 2_555
F1 H3FB 2.5406 no 2_555
F3 H2 3.1302 no .
F3 H3 3.3594 no .
F3 H28 2.8975 no .
F3 H47B 3.2534 no 2_645
F3 H48A 3.0572 no 2_645
F3 H48B 3.2191 no 2_645
F3 H8AA 3.2218 no .
F3 H8AB 2.7820 no .
F6 H21 2.8675 no 2_545
F6 H24 2.9719 no 2_545
F6 H28 3.4163 no .
F6 H29 3.0496 no .
F6 H47A 3.5436 no 2_645
F6 H47B 2.6539 no 2_645
F6 H48B 3.3772 no 2_645
F6 H4FA 3.5390 no .
F6 H2EB 3.5563 no .
F6 H2FA 3.3959 no .
F6 H3EA 3.0275 no .
F6 H3FA 3.1626 no .
F4 H2 3.3476 no .
F4 H3 2.4443 no .
F4 H17 3.1056 no 3_576
F4 H48B 2.7063 no 2_645
F4 H2EB 3.1896 no .
F4 H2FA 2.8857 no .
F5 H16 2.9245 no 3_576
F5 H24 2.4343 no 2_545
F5 H25 3.5050 no 2_545
F5 H4EA 3.2484 no 2_555
F5 H4EC 2.6694 no 2_555
F5 H4FC 3.3360 no 2_555
F5 H3EB 3.4314 no 2_555
F5 H3FB 3.5615 no 2_555
O1 H30 3.3889 no 2_655
O1 H36 3.4859 no 2_645
O1 H37 2.8418 no 2_645
O1 H52B 3.5824 no 3_675
O1 H7AB 3.3164 no 4_574
N1 H1EB 3.3155 no 1_565
N1 H1EC 3.3460 no 1_565
N1 H1FA 3.5768 no 1_565
N1 H1FB 3.0608 no 1_565
N2 H1EB 3.3182 no 1_565
C1 H20 3.4842 no 3_576
C2 H17 2.8142 no 3_576
C2 H20 3.2119 no 3_576
C3 H17 2.9790 no 3_576
C3 H20 3.1106 no 3_576
C3 H50B 3.3913 no 2_645
C4 H20 3.2555 no 3_576
C4 H50A 3.3531 no 2_645
C4 H50B 3.0124 no 2_645
C4 H52D 3.3648 no 2_645
C4 H52E 3.3548 no 2_645
C4B H48A 3.4200 no 2_645
C5 H20 3.5145 no 3_576
C5 H29 3.5628 no 4_565
C5 H30 3.1568 no 4_565
C5B H48A 3.5752 no 2_645
C7 H4EB 3.2507 no 4_565
C7A H48A 3.0578 no 4_575
C8 H4EA 3.4088 no 4_565
C8 H4EB 3.4235 no 4_565
C8A H48A 2.8142 no 2_645
C8B H48A 3.5763 no 2_645
C8B H49A 3.4885 no 2_645
C8B H50B 3.4068 no 2_645
C9 H4EA 3.4387 no 4_565
C10 H25 3.2392 no 4_575
C10 H42 3.5533 no 4_575
C10 H52B 3.4816 no 2_655
C10 H52D 3.5935 no 2_655
C10 H52F 3.2254 no 2_655
C11 H25 3.2339 no 4_575
C11 H52A 3.2534 no 2_655
C11 H52B 3.5409 no 2_655
C11 H52D 3.1643 no 2_655
C11 H52F 3.4085 no 2_655
C12 H52A 3.5144 no 2_655
C12 H1EC 3.4165 no 1_565
C12 H1FA 3.4480 no 1_565
C15 H1EC 3.5772 no 1_565
C15 H1FB 3.3584 no 1_565
C16 H1FB 3.4284 no 1_565
C17 H2 3.2570 no 3_576
C17 H1FB 3.2472 no 1_565
C18 H1EC 3.5816 no 1_565
C18 H1FB 2.9429 no 1_565
C18 H2EA 3.3320 no 1_565
C19 H1EB 3.3178 no 1_565
C19 H1EC 3.3271 no 1_565
C19 H1FB 2.8151 no 1_565
C19 H2EA 3.4297 no 1_565
C20 H2EA 3.3006 no 1_565
C20 H1D 3.2351 no 2_555
C21 H4EC 3.5793 no 2_555
C21 H4FB 3.2780 no 2_555
C21 H2EA 3.3180 no 1_565
C21 H3EB 3.4659 no 1_565
C21 H3FB 3.3436 no 1_565
C22 H1EB 3.3379 no 1_565
C22 H1FB 3.4253 no 1_565
C22 H2EA 3.4289 no 1_565
C23 H2EA 3.3744 no 1_565
C23 H3EB 3.3403 no 1_565
C23 H3FB 3.4590 no 1_565
C24 H4EA 3.3356 no 1_565
C24 H4FC 3.1539 no 1_565
C24 H3EA 3.3339 no 2_555
C24 H3EB 3.2837 no 1_565
C24 H3FA 3.2273 no 2_555
C24 H3FB 3.5237 no 1_565
C25 H4EA 3.1061 no 1_565
C25 H4FC 3.1668 no 1_565
C27 H10 2.9656 no 4_574
C29 H5 3.2473 no 4_564
C29 H47B 3.0718 no 2_645
C30 H5 2.8435 no 4_564
C30 H35 3.0247 no 2_645
C30 H47B 3.5600 no 2_645
C30 H52E 3.2850 no 3_675
C31 H35 3.0772 no 2_645
C31 H36 3.4581 no 2_645
C31 H52E 3.0955 no 3_675
C31 H52F 3.1172 no 3_675
C32 H10 2.8983 no 4_574
C32 H52F 3.2332 no 3_675
C33 H10 2.7771 no 4_574
C33 H52F 3.4532 no 3_675
C34 H9 3.0937 no 4_574
C34 H10 2.8023 no 4_574
C35 H9 3.1096 no 4_574
C35 H30 3.3210 no 2_655
C35 H31 2.9401 no 2_655
C35 H52E 3.4038 no 4_575
C36 H51A 3.4378 no 4_575
C36 H51C 3.5303 no 4_575
C36 H9 3.2309 no 4_574
C36 H31 3.0449 no 2_655
C36 H52E 3.0507 no 4_575
C37 H9 3.3106 no 4_574
C37 H44 3.5497 no 2_655
C37 H47A 3.0816 no 2_655
C37 H49B 3.2484 no 2_655
C37 H1EB 3.5417 no 1_565
C37 H2FB 3.5170 no 1_565
C38 H9 3.2818 no 4_574
C38 H1EB 3.1440 no 1_565
C38 H2FB 3.4498 no 1_565
C39 H9 3.1999 no 4_574
C39 H10 2.8869 no 4_574
C40 H10 2.9335 no 4_574
C41 H30 3.3162 no 2_655
C41 H52F 3.4969 no 3_675
C42 H30 2.9808 no 2_655
C42 H36 3.1965 no 2_645
C42 H52B 3.5045 no 3_675
C42 H52F 2.9740 no 3_675
C43 H30 2.8101 no 2_655
C43 H36 3.2353 no 2_645
C43 H37 3.0725 no 2_645
C44 H29 3.5337 no 2_655
C44 H30 2.9964 no 2_655
C44 H37 3.2750 no 2_645
C44 H4EB 3.1383 no 2_655
C44 H4FA 3.3700 no 2_655
C45 H30 3.3310 no 2_655
C46 H30 3.4756 no 2_655
C47 H29 3.5437 no 2_655
C47 H37 2.8759 no 2_645
C47 H4FA 3.3007 no 2_655
C47 H2FB 3.0741 no 2_655
C48 H37 3.5014 no 2_645
C48 H1EA 3.2224 no 2_655
C48 H2FA 3.5323 no 2_655
C48 H2FB 3.2817 no 2_655
C48 H7AB 3.1804 no 4_574
C48 H8AB 3.0815 no 2_655
C49 H37 3.1170 no 2_645
C49 H52C 3.5794 no 3_675
C49 H1EA 3.0058 no 2_655
C49 H2FB 3.5176 no 2_655
C49 H7AB 3.2610 no 4_574
C49 H8BB 3.5023 no 2_655
C50 H4 3.0232 no 2_655
C50 H1EA 3.3553 no 2_655
C50 H8BB 3.2558 no 2_655
C51 H36 3.2960 no 4_574
C51 H8BB 3.5331 no 2_655
C52a H42 3.5365 no 3_675
C52a H49A 3.2645 no 3_675
C52b H4 2.9156 no 2_655
C52b H10 3.4472 no 2_645
C52b H11 3.1382 no 2_645
C52b H31 3.4737 no 3_675
C52b H36 2.8543 no 4_574
C52b H42 3.2867 no 3_675
H2 F2 2.4261 no .
H2 F3 3.1302 no .
H2 F4 3.3476 no .
H2 C17 3.2570 no 3_576
H2 H17 2.5148 no 3_576
H3 F2 3.5705 no .
H3 F3 3.3594 no .
H3 F4 2.4443 no .
H3 H17 2.8394 no 3_576
H3 H20 3.4892 no 3_576
H3 H48A 3.5001 no 2_645
H3 H48B 3.0189 no 2_645
H3 H50A 3.1531 no 2_645
H3 H50B 3.2333 no 2_645
H3 Cl3 3.0501 no 4_565
H4 H51B 3.1992 no 2_645
H4 C50 3.0232 no 2_645
H4 C52b 2.9156 no 2_645
H4 H50A 2.6587 no 2_645
H4 H50B 2.5636 no 2_645
H4 Cl2 3.1934 no 4_565
H4 H52D 2.4229 no 2_645
H4 H52E 2.6199 no 2_645
H5 C29 3.2473 no 4_565
H5 C30 2.8435 no 4_565
H5 H29 2.9990 no 4_565
H5 H30 2.2227 no 4_565
H5 H52E 3.3618 no 2_645
H9 C34 3.0937 no 4_575
H9 C35 3.1096 no 4_575
H9 C36 3.2309 no 4_575
H9 C37 3.3106 no 4_575
H9 C38 3.2818 no 4_575
H9 C39 3.1999 no 4_575
H9 H35 3.5774 no 4_575
H10 C27 2.9656 no 4_575
H10 C32 2.8983 no 4_575
H10 C33 2.7771 no 4_575
H10 C34 2.8023 no 4_575
H10 C39 2.8869 no 4_575
H10 C40 2.9335 no 4_575
H10 C52b 3.4472 no 2_655
H10 H25 3.2316 no 4_575
H10 H42 3.0235 no 4_575
H10 H52B 3.5022 no 2_655
H10 H52D 3.2910 no 2_655
H10 H52F 2.7304 no 2_655
H11 H51B 3.2678 no 2_655
H11 H51D 3.5237 no 2_655
H11 C52b 3.1382 no 2_655
H11 H25 3.2151 no 4_575
H11 H50A 3.4912 no 2_655
H11 Cl1 3.4121 no 4_575
H11 Cl2 3.2433 no 4_575
H11 C1D 3.5674 no 4_575
H11 H52A 3.1973 no 2_655
H11 H52D 2.4459 no 2_655
H11 H52F 3.0774 no 2_655
H12 Cl1 3.4309 no 4_575
H12 C1E 3.3824 no 1_565
H12 C1F 2.9982 no 1_565
H12 H1EB 3.5637 no 1_565
H12 H1EC 2.5605 no 1_565
H12 H1FA 2.7722 no 1_565
H12 H1FB 2.8088 no 1_565
H12 H1FC 2.9011 no 1_565
H16 F2 2.5106 no 3_576
H16 F5 2.9245 no 3_576
H16 H4EC 3.3970 no 4_565
H17 F2 2.7869 no 3_576
H17 F4 3.1056 no 3_576
H17 C2 2.8142 no 3_576
H17 C3 2.9790 no 3_576
H17 H2 2.5148 no 3_576
H17 H3 2.8394 no 3_576
H17 Cl3 3.2771 no 2_555
H20 C1 3.4842 no 3_576
H20 C2 3.2119 no 3_576
H20 C3 3.1106 no 3_576
H20 C4 3.2555 no 3_576
H20 C5 3.5145 no 3_576
H20 H3 3.4892 no 3_576
H20 Cl2 3.2980 no 2_555
H20 C1D 3.5714 no 2_555
H20 H1D 3.1878 no 2_555
H21 F6 2.8675 no 2_555
H21 H29 3.4903 no 2_555
H21 H4EB 3.3815 no 2_555
H21 H4EC 3.5556 no 2_555
H21 H4FB 3.0011 no 2_555
H21 H3EA 3.1833 no 2_555
H21 H3EB 3.4422 no 1_565
H21 H3FB 3.2329 no 1_565
H24 F6 2.9719 no 2_555
H24 F5 2.4343 no 2_555
H24 Cl1 3.5225 no .
H24 C3F 3.5157 no 2_555
H24 H4EA 3.4481 no 1_565
H24 H4FC 3.3089 no 1_565
H24 H3EA 2.8322 no 2_555
H24 H3EB 3.2837 no 1_565
H24 H3FA 2.6641 no 2_555
H24 H3FB 3.4488 no 1_565
H25 F5 3.5050 no 2_555
H25 C10 3.2392 no 4_574
H25 C11 3.2339 no 4_574
H25 H10 3.2316 no 4_574
H25 H11 3.2151 no 4_574
H25 Cl1 3.3963 no .
H25 Cl2 3.3928 no .
H25 H4EA 3.0347 no 1_565
H25 H4FC 3.3022 no 1_565
H28 Sb1 3.5156 no .
H28 F1 2.4363 no .
H28 F3 2.8975 no .
H28 F6 3.4163 no .
H28 Cl2 3.0593 no .
H29 F6 3.0496 no .
H29 C5 3.5628 no 4_564
H29 C44 3.5337 no 2_645
H29 C47 3.5437 no 2_645
H29 H5 2.9990 no 4_564
H29 H21 3.4903 no 2_545
H29 H44 3.3085 no 2_645
H29 H47B 2.6313 no 2_645
H29 Cl2 3.3015 no .
H30 O1 3.3889 no 2_645
H30 C5 3.1568 no 4_564
H30 C35 3.3210 no 2_645
H30 C41 3.3162 no 2_645
H30 C42 2.9808 no 2_645
H30 C43 2.8101 no 2_645
H30 C44 2.9964 no 2_645
H30 C45 3.3310 no 2_645
H30 C46 3.4756 no 2_645
H30 H5 2.2227 no 4_564
H30 H35 2.4065 no 2_645
H30 H42 3.4142 no 2_645
H30 H44 3.4364 no 2_645
H30 H47B 3.5031 no 2_645
H30 H52E 3.3283 no 3_675
H31 C35 2.9401 no 2_645
H31 C36 3.0449 no 2_645
H31 C52b 3.4737 no 3_675
H31 H35 2.5091 no 2_645
H31 H36 2.7272 no 2_645
H31 H52E 2.9856 no 3_675
H31 H52F 3.0928 no 3_675
H35 C30 3.0247 no 2_655
H35 C31 3.0772 no 2_655
H35 H9 3.5774 no 4_574
H35 H30 2.4065 no 2_655
H35 H31 2.5091 no 2_655
H35 H52E 3.0073 no 4_575
H36 H51A 2.6977 no 4_575
H36 H51B 2.9486 no 4_575
H36 H51C 2.7856 no 4_575
H36 O1 3.4859 no 2_655
H36 C31 3.4581 no 2_655
H36 C42 3.1965 no 2_655
H36 C43 3.2353 no 2_655
H36 C51 3.2960 no 4_575
H36 C52b 2.8543 no 4_575
H36 H31 2.7272 no 2_655
H36 H42 3.3211 no 2_655
H36 H52E 2.2768 no 4_575
H36 H52F 2.8103 no 4_575
H37 O1 2.8418 no 2_655
H37 C43 3.0725 no 2_655
H37 C44 3.2750 no 2_655
H37 C47 2.8759 no 2_655
H37 C48 3.5014 no 2_655
H37 C49 3.1170 no 2_655
H37 H44 3.1941 no 2_655
H37 H47A 2.2527 no 2_655
H37 H49A 3.1500 no 2_655
H37 H49B 2.4080 no 2_655
H37 O1E 3.5655 no 1_565
H37 H1EA 3.4689 no 1_565
H37 H1EB 3.2249 no 1_565
H37 H4FA 3.5531 no 1_565
H37 H2FB 2.9125 no 1_565
H38 H47A 3.5587 no 2_655
H38 O1E 2.6561 no 1_565
H38 C1E 3.2424 no 1_565
H38 C2E 3.5129 no 1_565
H38 O1F 3.4726 no 1_565
H38 C2F 3.4259 no 1_565
H38 C4F 3.5166 no 1_565
H38 H1EB 2.4227 no 1_565
H38 H1FA 3.4683 no 1_565
H38 H4EA 3.1587 no 1_565
H38 H4FA 3.1718 no 1_565
H38 H4FC 3.0645 no 1_565
H38 H2FB 2.7606 no 1_565
H42 H51B 3.3413 no 3_675
H42 C10 3.5533 no 4_574
H42 C52a 3.5365 no 3_675
H42 C52b 3.2867 no 3_675
H42 H10 3.0235 no 4_574
H42 H30 3.4142 no 2_655
H42 H36 3.3211 no 2_645
H42 H52B 2.6406 no 3_675
H42 H52F 2.3674 no 3_675
H42 H7AA 3.5509 no 4_574
H44 C37 3.5497 no 2_645
H44 H29 3.3085 no 2_655
H44 H30 3.4364 no 2_655
H44 H37 3.1941 no 2_645
H44 C4E 3.1639 no 2_655
H44 C4F 3.2361 no 2_655
H44 H4EA 3.3402 no 2_655
H44 H4EB 2.2904 no 2_655
H44 H4FA 2.4623 no 2_655
H44 H4FB 3.3009 no 2_655
H44 H4FC 3.5360 no 2_655
H47A F6 3.5436 no 2_655
H47A C37 3.0816 no 2_645
H47A H37 2.2527 no 2_645
H47A H38 3.5587 no 2_645
H47A O1E 2.9336 no 2_655
H47A C2E 3.5645 no 2_655
H47A C2F 3.1151 no 2_655
H47A C4F 3.4558 no 2_655
H47A H1EA 3.1491 no 2_655
H47A H4EB 3.3651 no 2_655
H47A H4FA 2.4840 no 2_655
H47A H2EB 3.5152 no 2_655
H47A H2FA 3.1521 no 2_655
H47A H2FB 2.2618 no 2_655
H47B F3 3.2534 no 2_655
H47B F6 2.6539 no 2_655
H47B C29 3.0718 no 2_655
H47B C30 3.5600 no 2_655
H47B H29 2.6313 no 2_655
H47B H30 3.5031 no 2_655
H47B H4FA 3.2660 no 2_655
H47B H2FB 3.5130 no 2_655
H48A F3 3.0572 no 2_655
H48A C4B 3.4200 no 2_655
H48A C5B 3.5752 no 2_655
H48A C7A 3.0578 no 4_574
H48A C8A 2.8142 no 2_655
H48A C8B 3.5763 no 2_655
H48A H3 3.5001 no 2_655
H48A H7AA 3.5058 no 4_574
H48A H7AB 2.4517 no 4_574
H48A H8AA 3.0512 no 2_655
H48A H8AB 2.0992 no 2_655
H48A H8BA 3.2731 no 2_655
H48A H8BB 3.4017 no 2_655
H48A H5B 3.3359 no 2_655
H48B F3 3.2191 no 2_655
H48B F6 3.3772 no 2_655
H48B F4 2.7063 no 2_655
H48B H3 3.0189 no 2_655
H48B C2F 3.2313 no 2_655
H48B H1EA 2.7486 no 2_655
H48B H1FC 3.5989 no 2_655
H48B H2EB 3.3166 no 2_655
H48B H2FA 2.7667 no 2_655
H48B H2FB 2.9199 no 2_655
H48B H8AB 3.4287 no 2_655
H49A H51A 2.9641 no 3_675
H49A H51D 3.5190 no 3_675
H49A H51C 2.8451 no 3_675
H49A C8B 3.4885 no 2_655
H49A C52a 3.2645 no 3_675
H49A H37 3.1500 no 2_645
H49A H52B 3.2169 no 3_675
H49A H52C 2.6524 no 3_675
H49A H7AB 2.7138 no 4_574
H49A H8BA 3.0644 no 2_655
H49A H8BB 2.9953 no 2_655
H49B C37 3.2484 no 2_645
H49B H37 2.4080 no 2_645
H49B C1E 3.1755 no 2_655
H49B C1F 3.5398 no 2_655
H49B C2F 3.5163 no 2_655
H49B H1EA 2.3644 no 2_655
H49B H1EB 3.1739 no 2_655
H49B H1FA 2.9303 no 2_655
H49B H2FB 2.8630 no 2_655
H50A C4 3.3531 no 2_655
H50A H3 3.1531 no 2_655
H50A H4 2.6587 no 2_655
H50A H11 3.4912 no 2_645
H50A H1EA 2.8005 no 2_655
H50A H1FA 3.3403 no 2_655
H50A H1FC 3.2310 no 2_655
H50B C3 3.3913 no 2_655
H50B C4 3.0124 no 2_655
H50B C8B 3.4068 no 2_655
H50B H3 3.2333 no 2_655
H50B H4 2.5636 no 2_655
H50B H7AB 3.1696 no 4_574
H50B H8AB 3.4416 no 2_655
H50B H8BB 2.6110 no 2_655
H50B H2A 3.2239 no 4_574
H50B H3B 3.3767 no 2_655
Cl1 H11 3.4121 no 4_574
Cl1 H12 3.4309 no 4_574
Cl1 H24 3.5225 no .
Cl1 H25 3.3963 no .
Cl1 H2EA 3.4410 no 2_555
Cl1 H2EB 2.9497 no 2_555
Cl1 H2FA 3.2426 no 2_555
Cl1 H3FA 3.1750 no 2_555
Cl2 H4 3.1934 no 4_564
Cl2 H11 3.2433 no 4_574
Cl2 H20 3.2980 no 2_545
Cl2 H25 3.3928 no .
Cl2 H28 3.0593 no .
Cl2 H29 3.3015 no .
Cl2 H52D 3.4549 no 3_675
Cl3 H3 3.0501 no 4_564
Cl3 H17 3.2771 no 2_545
Cl3 H1FC 2.7703 no 4_564
C1D H11 3.5674 no 4_574
C1D H20 3.5714 no 2_545
C1D H2EA 2.9166 no 2_555
C1D H2EB 3.2835 no 2_555
C1D H3FA 3.5369 no 2_555
O1E H37 3.5655 no 1_545
O1E H38 2.6561 no 1_545
O1E H47A 2.9336 no 2_645
C1E H12 3.3824 no 1_545
C1E H38 3.2424 no 1_545
C1E H49B 3.1755 no 2_645
C2E H38 3.5129 no 1_545
C2E H47A 3.5645 no 2_645
C2E H1D 2.6761 no 2_545
C4E H44 3.1639 no 2_645
O1F H38 3.4726 no 1_545
O1F H1D 2.5243 no 2_545
C1F H12 2.9982 no 1_545
C1F H49B 3.5398 no 2_645
C1F H1D 3.3501 no 2_545
C2F H38 3.4259 no 1_545
C2F H47A 3.1151 no 2_645
C2F H48B 3.2313 no 2_645
C2F H49B 3.5163 no 2_645
C2F H1D 3.1525 no 2_545
C3F H24 3.5157 no 2_545
C3F H1D 3.0862 no 2_545
C4F H38 3.5166 no 1_545
C4F H44 3.2361 no 2_645
C4F H47A 3.4558 no 2_645
H52A C11 3.2534 no 2_645
H52A C12 3.5144 no 2_645
H52A H11 3.1973 no 2_645
H52B O1 3.5824 no 3_675
H52B C10 3.4816 no 2_645
H52B C11 3.5409 no 2_645
H52B C42 3.5045 no 3_675
H52B H10 3.5022 no 2_645
H52B H42 2.6406 no 3_675
H52B H49A 3.2169 no 3_675
H52C H51A 2.9097 no 3_675
H52C C49 3.5794 no 3_675
H52C H49A 2.6524 no 3_675
H52C H52C 3.5916 no 3_675
H52D C4 3.3648 no 2_655
H52D C10 3.5935 no 2_645
H52D C11 3.1643 no 2_645
H52D H4 2.4229 no 2_655
H52D H10 3.2910 no 2_645
H52D H11 2.4459 no 2_645
H52D Cl2 3.4549 no 3_675
H52E C4 3.3548 no 2_655
H52E C30 3.2850 no 3_675
H52E C31 3.0955 no 3_675
H52E C35 3.4038 no 4_574
H52E C36 3.0507 no 4_574
H52E H4 2.6199 no 2_655
H52E H5 3.3618 no 2_655
H52E H30 3.3283 no 3_675
H52E H31 2.9856 no 3_675
H52E H35 3.0073 no 4_574
H52E H36 2.2768 no 4_574
H52F C10 3.2254 no 2_645
H52F C11 3.4085 no 2_645
H52F C31 3.1172 no 3_675
H52F C32 3.2332 no 3_675
H52F C33 3.4532 no 3_675
H52F C41 3.4969 no 3_675
H52F C42 2.9740 no 3_675
H52F H10 2.7304 no 2_645
H52F H11 3.0774 no 2_645
H52F H31 3.0928 no 3_675
H52F H36 2.8103 no 4_574
H52F H42 2.3674 no 3_675
H1EA C48 3.2224 no 2_645
H1EA C49 3.0058 no 2_645
H1EA C50 3.3553 no 2_645
H1EA H37 3.4689 no 1_545
H1EA H47A 3.1491 no 2_645
H1EA H48B 2.7486 no 2_645
H1EA H49B 2.3644 no 2_645
H1EA H50A 2.8005 no 2_645
H1EB N1 3.3155 no 1_545
H1EB N2 3.3182 no 1_545
H1EB C19 3.3178 no 1_545
H1EB C22 3.3379 no 1_545
H1EB C37 3.5417 no 1_545
H1EB C38 3.1440 no 1_545
H1EB H12 3.5637 no 1_545
H1EB H37 3.2249 no 1_545
H1EB H38 2.4227 no 1_545
H1EB H49B 3.1739 no 2_645
H1EC N1 3.3460 no 1_545
H1EC C12 3.4165 no 1_545
H1EC C15 3.5772 no 1_545
H1EC C18 3.5816 no 1_545
H1EC C19 3.3271 no 1_545
H1EC H12 2.5605 no 1_545
H1EC H1D 3.4401 no 2_545
H1FA N1 3.5768 no 1_545
H1FA C12 3.4480 no 1_545
H1FA H12 2.7722 no 1_545
H1FA H38 3.4683 no 1_545
H1FA H49B 2.9303 no 2_645
H1FA H50A 3.3403 no 2_645
H1FB N1 3.0608 no 1_545
H1FB C15 3.3584 no 1_545
H1FB C16 3.4284 no 1_545
H1FB C17 3.2472 no 1_545
H1FB C18 2.9429 no 1_545
H1FB C19 2.8151 no 1_545
H1FB C22 3.4253 no 1_545
H1FB H12 2.8088 no 1_545
H1FB H1D 2.9652 no 2_545
H1FC H12 2.9011 no 1_545
H1FC H48B 3.5989 no 2_645
H1FC H50A 3.2310 no 2_645
H1FC Cl3 2.7703 no 4_565
H1FC H1D 3.3971 no 2_545
H4EA F5 3.2484 no 2_545
H4EA C8 3.4088 no 4_564
H4EA C9 3.4387 no 4_564
H4EA C24 3.3356 no 1_545
H4EA C25 3.1061 no 1_545
H4EA H24 3.4481 no 1_545
H4EA H25 3.0347 no 1_545
H4EA H38 3.1587 no 1_545
H4EA H44 3.3402 no 2_645
H4EB C7 3.2507 no 4_564
H4EB C8 3.4235 no 4_564
H4EB C44 3.1383 no 2_645
H4EB H21 3.3815 no 2_545
H4EB H44 2.2904 no 2_645
H4EB H47A 3.3651 no 2_645
H4EC F2 3.5291 no 2_545
H4EC F1 3.0552 no 2_545
H4EC F5 2.6694 no 2_545
H4EC C21 3.5793 no 2_545
H4EC H16 3.3970 no 4_564
H4EC H21 3.5556 no 2_545
H4FA F6 3.5390 no .
H4FA C44 3.3700 no 2_645
H4FA C47 3.3007 no 2_645
H4FA H37 3.5531 no 1_545
H4FA H38 3.1718 no 1_545
H4FA H44 2.4623 no 2_645
H4FA H47A 2.4840 no 2_645
H4FA H47B 3.2660 no 2_645
H4FB F1 3.4120 no 2_545
H4FB C21 3.2780 no 2_545
H4FB H21 3.0011 no 2_545
H4FB H44 3.3009 no 2_645
H4FC F5 3.3360 no 2_545
H4FC C24 3.1539 no 1_545
H4FC C25 3.1668 no 1_545
H4FC H24 3.3089 no 1_545
H4FC H25 3.3022 no 1_545
H4FC H38 3.0645 no 1_545
H4FC H44 3.5360 no 2_645
H2EA C18 3.3320 no 1_545
H2EA C19 3.4297 no 1_545
H2EA C20 3.3006 no 1_545
H2EA C21 3.3180 no 1_545
H2EA C22 3.4289 no 1_545
H2EA C23 3.3744 no 1_545
H2EA Cl1 3.4410 no 2_545
H2EA C1D 2.9166 no 2_545
H2EA H1D 1.9429 no 2_545
H2EB F6 3.5563 no .
H2EB F4 3.1896 no .
H2EB H47A 3.5152 no 2_645
H2EB H48B 3.3166 no 2_645
H2EB Cl1 2.9497 no 2_545
H2EB C1D 3.2835 no 2_545
H2EB H1D 2.5960 no 2_545
H2FA F6 3.3959 no .
H2FA F4 2.8857 no .
H2FA C48 3.5323 no 2_645
H2FA H47A 3.1521 no 2_645
H2FA H48B 2.7667 no 2_645
H2FA Cl1 3.2426 no 2_545
H2FA H1D 3.0808 no 2_545
H2FB C37 3.5170 no 1_545
H2FB C38 3.4498 no 1_545
H2FB C47 3.0741 no 2_645
H2FB C48 3.2817 no 2_645
H2FB C49 3.5176 no 2_645
H2FB H37 2.9125 no 1_545
H2FB H38 2.7606 no 1_545
H2FB H47A 2.2618 no 2_645
H2FB H47B 3.5130 no 2_645
H2FB H48B 2.9199 no 2_645
H2FB H49B 2.8630 no 2_645
H3EA F1 3.5369 no 2_545
H3EA F6 3.0275 no .
H3EA C24 3.3339 no 2_545
H3EA H21 3.1833 no 2_545
H3EA H24 2.8322 no 2_545
H3EB F1 2.8287 no 2_545
H3EB F5 3.4314 no 2_545
H3EB C21 3.4659 no 1_545
H3EB C23 3.3403 no 1_545
H3EB C24 3.2837 no 1_545
H3EB H21 3.4422 no 1_545
H3EB H24 3.2837 no 1_545
H3EB H1D 3.4259 no 2_545
H3FA F1 3.5792 no 2_545
H3FA F6 3.1626 no .
H3FA C24 3.2273 no 2_545
H3FA H24 2.6641 no 2_545
H3FA Cl1 3.1750 no 2_545
H3FA C1D 3.5369 no 2_545
H3FA H1D 2.9943 no 2_545
H3FB F1 2.5406 no 2_545
H3FB F5 3.5615 no 2_545
H3FB C21 3.3436 no 1_545
H3FB C23 3.4590 no 1_545
H3FB C24 3.5237 no 1_545
H3FB H21 3.2329 no 1_545
H3FB H24 3.4488 no 1_545
H3FB H1D 3.0709 no 2_545
H7AA H42 3.5509 no 4_575
H7AA H48A 3.5058 no 4_575
H7AB O1 3.3164 no 4_575
H7AB C48 3.1804 no 4_575
H7AB C49 3.2610 no 4_575
H7AB H48A 2.4517 no 4_575
H7AB H49A 2.7138 no 4_575
H7AB H50B 3.1696 no 4_575
H8AA F3 3.2218 no .
H8AA H48A 3.0512 no 2_645
H8AB F3 2.7820 no .
H8AB C48 3.0815 no 2_645
H8AB H48A 2.0992 no 2_645
H8AB H48B 3.4287 no 2_645
H8AB H50B 3.4416 no 2_645
H8BA H48A 3.2731 no 2_645
H8BA H49A 3.0644 no 2_645
H8BB C49 3.5023 no 2_645
H8BB C50 3.2558 no 2_645
H8BB C51 3.5331 no 2_645
H8BB H48A 3.4017 no 2_645
H8BB H49A 2.9953 no 2_645
H8BB H50B 2.6110 no 2_645
H2A H50B 3.2239 no 4_575
H3B H50B 3.3767 no 2_645
H5B H48A 3.3359 no 2_645
H1D C20 3.2351 no 2_545
H1D H20 3.1878 no 2_545
H1D C2E 2.6761 no 2_555
H1D O1F 2.5243 no 2_555
H1D C1F 3.3501 no 2_555
H1D C2F 3.1525 no 2_555
H1D C3F 3.0862 no 2_555
H1D H1EC 3.4401 no 2_555
H1D H1FB 2.9652 no 2_555
H1D H1FC 3.3971 no 2_555
H1D H2EA 1.9429 no 2_555
H1D H2EB 2.5960 no 2_555
H1D H2FA 3.0808 no 2_555
H1D H3EB 3.4259 no 2_555
H1D H3FA 2.9943 no 2_555
H1D H3FB 3.0709 no 2_555

loop_
_geom_torsion_atom_site_label_1
_geom_torsion_atom_site_label_2
_geom_torsion_atom_site_label_3
_geom_torsion_atom_site_label_4
_geom_torsion
_geom_torsion_publ_flag
_geom_torsion_site_symmetry_1
_geom_torsion_site_symmetry_3
_geom_torsion_site_symmetry_4
N1 Ag1 N2 C22 -5.2(3) no . . .
N1 Ag1 N2 C26 179.6(5) no . . .
N2 Ag1 N1 C15 -178.6(5) no . . .
N2 Ag1 N1 C19 4.2(3) no . . .
N1 Ag1 C1B C2B 62.6(12) no . . .
N1 Ag1 C1B C6B 174.2(4) no . . .
N1 Ag1 C1B C7B -67.3(9) no . . .
C1B Ag1 N1 C15 -28.3(8) no . . .
C1B Ag1 N1 C19 154.4(6) no . . .
N1 Ag1 C4A C3A -128.9(8) no . . .
N1 Ag1 C4A C5A -16.8(13) no . . .
N1 Ag1 C4A C8A 100.9(11) no . . .
C4A Ag1 N1 C15 15.2(11) no . . .
C4A Ag1 N1 C19 -162.1(9) no . . .
N1 Ag1 C5A C4A 171.5(4) no . . .
N1 Ag1 C5A C6A -71.3(10) no . . .
C5A Ag1 N1 C15 4.5(7) no . . .
C5A Ag1 N1 C19 -172.8(5) no . . .
N2 Ag1 C1B C2B -174.7(4) no . . .
N2 Ag1 C1B C6B -63.1(12) no . . .
N2 Ag1 C1B C7B 55.3(12) no . . .
C1B Ag1 N2 C22 -143.1(8) no . . .
C1B Ag1 N2 C26 41.7(9) no . . .
N2 Ag1 C4A C3A 69.2(10) no . . .
N2 Ag1 C4A C5A -178.7(3) no . . .
N2 Ag1 C4A C8A -61.1(11) no . . .
C4A Ag1 N2 C22 166.6(6) no . . .
C4A Ag1 N2 C26 -8.6(7) no . . .
C1B Ag1 C4A C3A -60.5(10) no . . .
C1B Ag1 C4A C5A 51.6(9) no . . .
C1B Ag1 C4A C8A 169.2(16) no . . .
C4A Ag1 C1B C2B -84.8(13) no . . .
C4A Ag1 C1B C6B 26.8(8) no . . .
C4A Ag1 C1B C7B 145.2(14) no . . .
C1B Ag1 C5A C4A -69.8(11) no . . .
C1B Ag1 C5A C6A 47.4(11) no . . .
C5A Ag1 C1B C2B -18.4(9) no . . .
C5A Ag1 C1B C6B 93.2(14) no . . .
C5A Ag1 C1B C7B -148.4(16) no . . .
C4A Ag1 C5A C4A 0.0(7) no . . .
C4A Ag1 C5A C6A 117.3(14) no . . .
C5A Ag1 C4A C3A -112.1(13) no . . .
C5A Ag1 C4A C5A 0.0(7) no . . .
C5A Ag1 C4A C8A 117.7(14) no . . .
C43 O1 C47 C48 175.4(6) no . . .
C47 O1 C43 C42 174.1(6) no . . .
C47 O1 C43 C44 -5.4(10) no . . .
Ag1 N1 C15 C14 -0.4(9) no . . .
Ag1 N1 C15 C16 180.0(4) no . . .
Ag1 N1 C19 C18 177.9(4) no . . .
Ag1 N1 C19 C22 -2.8(7) no . . .
C15 N1 C19 C18 0.4(9) no . . .
C15 N1 C19 C22 179.6(6) no . . .
C19 N1 C15 C14 176.8(5) no . . .
C19 N1 C15 C16 -2.8(10) no . . .
Ag1 N2 C22 C19 5.8(7) no . . .
Ag1 N2 C22 C23 -174.6(4) no . . .
Ag1 N2 C26 C25 174.0(4) no . . .
Ag1 N2 C26 C40 -9.0(8) no . . .
C22 N2 C26 C25 -1.1(9) no . . .
C22 N2 C26 C40 175.9(5) no . . .
C26 N2 C22 C19 -178.7(5) no . . .
C26 N2 C22 C23 1.0(9) no . . .
C2 C1 C6 C5 -4.2(9) no . . .
C2 C1 C6 C7 177.0(6) no . . .
C6 C1 C2 C3 1.5(10) no . . .
C2 C1 C14 C13 -175.0(6) no . . .
C2 C1 C14 C15 10.9(10) no . . .
C14 C1 C2 C3 179.0(6) no . . .
C6 C1 C14 C13 2.5(10) no . . .
C6 C1 C14 C15 -171.6(6) no . . .
C14 C1 C6 C5 178.2(6) no . . .
C14 C1 C6 C7 -0.6(9) no . . .
C2A C1A C6A C5A 15(3) no . . .
C6A C1A C2A C3A -14(2) no . . .
C2A C1A C7A C8A -70(3) no . . 3_676
C7A C1A C2A C3A 154.6(14) no . . .
C6A C1A C7A C8A 98(2) no . . 3_676
C7A C1A C6A C5A -153.9(14) no . . .
Ag1 C1B C2B C3B 96.7(16) no . . .
Ag1 C1B C6B C5B -106.2(18) no . . .
Ag1 C1B C7B C8B -174.1(11) no . . 3_676
C2B C1B C6B C5B -4(3) no . . .
C6B C1B C2B C3B 11(3) no . . .
C2B C1B C7B C8B 66(3) no . . 3_676
C7B C1B C2B C3B -143.0(16) no . . .
C6B C1B C7B C8B -85.6(19) no . . 3_676
C7B C1B C6B C5B 150.2(17) no . . .
C1 C2 C3 C4 1.6(11) no . . .
C1A C2A C3A C4A 2(3) no . . .
C1B C2B C3B C4B -2(3) no . . .
C2 C3 C4 C5 -2.0(11) no . . .
C2A C3A C4A Ag1 90.0(16) no . . .
C2A C3A C4A C5A 9(2) no . . .
C2A C3A C4A C8A -147.2(14) no . . .
C2B C3B C4B C5B -13(3) no . . .
C2B C3B C4B C8B 156.7(14) no . . .
C3 C4 C5 C6 -0.9(11) no . . .
Ag1 C4A C5A Ag1 0.000(14) no . . .
Ag1 C4A C5A C6A -109.9(12) no . . .
Ag1 C4A C8A C7A -173.4(12) no . . 3_676
C3A C4A C5A Ag1 102.2(13) no . . .
C3A C4A C5A C6A -8(2) no . . .
C3A C4A C8A C7A 64(3) no . . 3_676
C5A C4A C8A C7A -90.3(19) no . . 3_676
C8A C4A C5A Ag1 -102.1(14) no . . .
C8A C4A C5A C6A 147.9(14) no . . .
C3B C4B C5B C6B 19(3) no . . .
C3B C4B C8B C7B -73(3) no . . 3_676
C5B C4B C8B C7B 96(3) no . . 3_676
C8B C4B C5B C6B -150.5(16) no . . .
C4 C5 C6 C1 3.9(10) no . . .
C4 C5 C6 C7 -177.3(7) no . . .
Ag1 C5A C6A C1A -87.4(15) no . . .
C4A C5A C6A C1A -4(3) no . . .
C4B C5B C6B C1B -11(3) no . . .
C1 C6 C7 C8 -2.5(10) no . . .
C1 C6 C7 C45 -175.6(5) no . . 3_676
C5 C6 C7 C8 178.8(6) no . . .
C5 C6 C7 C45 5.7(10) no . . 3_676
C6 C7 C8 C9 -174.8(6) no . . .
C6 C7 C8 C13 3.9(10) no . . .
C6 C7 C45 C44 -92.1(8) no . 3_676 3_676
C6 C7 C45 C46 82.7(8) no . 3_676 3_676
C8 C7 C45 C44 94.8(8) no . 3_676 3_676
C8 C7 C45 C46 -90.4(8) no . 3_676 3_676
C45 C7 C8 C9 -1.9(10) no 3_676 . .
C45 C7 C8 C13 176.8(6) no 3_676 . .
C1A C7A C8A C4A -11(3) no . 3_676 3_676
C1B C7B C8B C4B 9(3) no . 3_676 3_676
C7 C8 C9 C10 179.1(6) no . . .
C7 C8 C13 C12 179.6(6) no . . .
C7 C8 C13 C14 -2.0(10) no . . .
C9 C8 C13 C12 -1.7(10) no . . .
C9 C8 C13 C14 176.7(6) no . . .
C13 C8 C9 C10 0.4(10) no . . .
C8 C9 C10 C11 0.7(11) no . . .
C9 C10 C11 C12 -0.4(12) no . . .
C10 C11 C12 C13 -1.0(12) no . . .
C11 C12 C13 C8 2.0(11) no . . .
C11 C12 C13 C14 -176.2(7) no . . .
C8 C13 C14 C1 -1.2(10) no . . .
C8 C13 C14 C15 172.8(6) no . . .
C12 C13 C14 C1 177.1(6) no . . .
C12 C13 C14 C15 -8.9(10) no . . .
C1 C14 C15 N1 -75.0(8) no . . .
C1 C14 C15 C16 104.6(7) no . . .
C13 C14 C15 N1 110.7(7) no . . .
C13 C14 C15 C16 -69.7(9) no . . .
N1 C15 C16 C17 3.2(12) no . . .
C14 C15 C16 C17 -176.5(6) no . . .
C15 C16 C17 C18 -1.0(12) no . . .
C16 C17 C18 C19 -1.3(11) no . . .
C16 C17 C18 C20 177.9(7) no . . .
C17 C18 C19 N1 1.7(10) no . . .
C17 C18 C19 C22 -177.6(6) no . . .
C17 C18 C20 C21 178.3(7) no . . .
C19 C18 C20 C21 -2.5(11) no . . .
C20 C18 C19 N1 -177.6(6) no . . .
C20 C18 C19 C22 3.2(10) no . . .
N1 C19 C22 N2 -2.0(9) no . . .
N1 C19 C22 C23 178.4(5) no . . .
C18 C19 C22 N2 177.3(6) no . . .
C18 C19 C22 C23 -2.4(9) no . . .
C18 C20 C21 C23 0.8(11) no . . .
C20 C21 C23 C22 0.0(11) no . . .
C20 C21 C23 C24 -179.5(7) no . . .
N2 C22 C23 C21 -178.9(6) no . . .
N2 C22 C23 C24 0.7(10) no . . .
C19 C22 C23 C21 0.7(10) no . . .
C19 C22 C23 C24 -179.7(6) no . . .
C21 C23 C24 C25 177.4(7) no . . .
C22 C23 C24 C25 -2.1(10) no . . .
C23 C24 C25 C26 2.0(11) no . . .
C24 C25 C26 N2 -0.4(11) no . . .
C24 C25 C26 C40 -177.3(6) no . . .
N2 C26 C40 C27 107.0(6) no . . .
N2 C26 C40 C39 -75.3(7) no . . .
C25 C26 C40 C27 -75.9(8) no . . .
C25 C26 C40 C39 101.8(7) no . . .
C28 C27 C32 C31 -1.5(8) no . . .
C28 C27 C32 C33 -180.0(5) no . . .
C32 C27 C28 C29 2.2(9) no . . .
C28 C27 C40 C26 -6.2(9) no . . .
C28 C27 C40 C39 176.1(5) no . . .
C40 C27 C28 C29 -175.3(6) no . . .
C32 C27 C40 C26 176.3(5) no . . .
C32 C27 C40 C39 -1.4(9) no . . .
C40 C27 C32 C31 176.0(5) no . . .
C40 C27 C32 C33 -2.5(9) no . . .
C27 C28 C29 C30 -1.0(10) no . . .
C28 C29 C30 C31 -0.7(11) no . . .
C29 C30 C31 C32 1.3(10) no . . .
C30 C31 C32 C27 -0.2(9) no . . .
C30 C31 C32 C33 178.3(6) no . . .
C27 C32 C33 C34 5.1(9) no . . .
C27 C32 C33 C41 -177.6(5) no . . .
C31 C32 C33 C34 -173.3(5) no . . .
C31 C32 C33 C41 4.0(9) no . . .
C32 C33 C34 C35 174.5(5) no . . .
C32 C33 C34 C39 -3.8(8) no . . .
C32 C33 C41 C42 93.0(7) no . . .
C32 C33 C41 C46 -87.4(7) no . . .
C34 C33 C41 C42 -89.6(7) no . . .
C34 C33 C41 C46 89.9(7) no . . .
C41 C33 C34 C35 -2.8(9) no . . .
C41 C33 C34 C39 178.8(5) no . . .
C33 C34 C35 C36 -178.4(5) no . . .
C33 C34 C39 C38 -179.9(5) no . . .
C33 C34 C39 C40 0.1(8) no . . .
C35 C34 C39 C38 1.7(8) no . . .
C35 C34 C39 C40 -178.3(5) no . . .
C39 C34 C35 C36 -0.1(9) no . . .
C34 C35 C36 C37 -1.5(10) no . . .
C35 C36 C37 C38 1.3(10) no . . .
C36 C37 C38 C39 0.5(10) no . . .
C37 C38 C39 C34 -2.0(9) no . . .
C37 C38 C39 C40 178.1(6) no . . .
C34 C39 C40 C26 -175.2(5) no . . .
C34 C39 C40 C27 2.5(9) no . . .
C38 C39 C40 C26 4.8(9) no . . .
C38 C39 C40 C27 -177.5(5) no . . .
C33 C41 C42 C43 179.3(5) no . . .
C33 C41 C46 C45 -178.6(6) no . . .
C42 C41 C46 C45 0.9(10) no . . .
C46 C41 C42 C43 -0.2(9) no . . .
C41 C42 C43 O1 179.6(6) no . . .
C41 C42 C43 C44 -0.8(10) no . . .
O1 C43 C44 C45 -179.3(6) no . . .
C42 C43 C44 C45 1.2(10) no . . .
C43 C44 C45 C7 -175.2(6) no . . 3_676
C43 C44 C45 C46 -0.5(10) no . . .
C7 C45 C46 C41 174.3(6) no 3_676 . .
C44 C45 C46 C41 -0.6(10) no . . .
O1 C47 C48 C49 -57.1(9) no . . .
C47 C48 C49 C50 -173.0(7) no . . .
C48 C49 C50 C51 -173.6(7) no . . .
C49 C50 C51 C52a -47.2(14) no . . .
C49 C50 C51 C52b -173.9(7) no . . .
C2E O1E C3E C4E 179.2(15) no . . .
C3E O1E C2E C1E 178.0(14) no . . .
C2F O1F C3F C4F 72(3) no . . .
C3F O1F C2F C1F 169.8(16) no . . .
